data_4102960
loop_
_publ_author_name
'Jianxin Song'
'Naoki Aratani'
'Ji Haeng Heo'
'Dongho Kim'
'Hiroshi Shinokubo'
'Atsuhiro Osuka'

_publ_section_title
;
 Directly Pd(II)-Bridged Porphyrin Belts with Remarkable Curvatures
;
_journal_name_full 'Journal of the American Chemical Society'
_journal_page_first 11868
_journal_page_last 11869
_journal_paper_doi 10.1021/ja1046654
_journal_volume 132
_journal_year 2010
_chemical_formula_moiety '2(C134 H146 N10 Ni2), 3.44(C7 H8), 1.31(C7 H7), C7, 4.25(C2'
_chemical_formula_sum 'C316.74 H356.19 N20 Ni4 O6.75'
_chemical_formula_weight 4786.09
_chemical_name_systematic
; 
 ? 
;
_space_group_IT_number 2
_symmetry_cell_setting triclinic
_symmetry_Int_Tables_number 2
_symmetry_space_group_name_Hall '-P 1'
_symmetry_space_group_name_H-M 'P -1'
_atom_sites_solution_hydrogens geom
_atom_sites_solution_primary direct
_atom_sites_solution_secondary difmap
_audit_creation_method SHELXL-97
_cell_angle_alpha 95.861(2)
_cell_angle_beta 93.037(2)
_cell_angle_gamma 95.182(2)
_cell_formula_units_Z 1
_cell_length_a 9.372(1)
_cell_length_b 15.564(1)
_cell_length_c 48.161(4)
_cell_measurement_reflns_used 8332
_cell_measurement_temperature 90(2)
_cell_measurement_theta_max 56.491
_cell_measurement_theta_min 4.925
_cell_volume 6946.0(10)
_computing_cell_refinement 'Bruker XSCANS'
_computing_data_collection 'Bruker XSCANS'
_computing_data_reduction 'Bruker SHELXTL'
_computing_molecular_graphics 'Bruker SHELXTL'
_computing_publication_material 'Bruker SHELXTL'
_computing_structure_refinement 'SHELXL-97 (Sheldrick, 1997)'
_computing_structure_solution 'SHELXS-97 (Sheldrick, 1990)'
_diffrn_ambient_temperature 90(2)
_diffrn_detector_area_resol_mean 8.366
_diffrn_measured_fraction_theta_full 0.980
_diffrn_measured_fraction_theta_max 0.980
_diffrn_measurement_device_type 'Bruker P4'
_diffrn_measurement_method '\w scans'
_diffrn_radiation_monochromator graphite
_diffrn_radiation_source 'fine-focus sealed tube'
_diffrn_radiation_type MoK\a
_diffrn_radiation_wavelength 0.71069
_diffrn_reflns_av_R_equivalents 0.0330
_diffrn_reflns_av_sigmaI/netI 0.0832
_diffrn_reflns_limit_h_max 10
_diffrn_reflns_limit_h_min -11
_diffrn_reflns_limit_k_max 17
_diffrn_reflns_limit_k_min -18
_diffrn_reflns_limit_l_max 56
_diffrn_reflns_limit_l_min -58
_diffrn_reflns_number 37670
_diffrn_reflns_theta_full 25.50
_diffrn_reflns_theta_max 25.50
_diffrn_reflns_theta_min 1.70
_exptl_absorpt_coefficient_mu 0.328
_exptl_absorpt_correction_T_max 0.9902
_exptl_absorpt_correction_T_min 0.8801
_exptl_absorpt_correction_type empirical
_exptl_crystal_colour red
_exptl_crystal_density_diffrn 1.146
_exptl_crystal_density_method 'not measured'
_exptl_crystal_description prism
_exptl_crystal_F_000 2566
_exptl_crystal_size_max 0.40
_exptl_crystal_size_mid 0.30
_exptl_crystal_size_min 0.03
_refine_diff_density_max 0.674
_refine_diff_density_min -0.455
_refine_diff_density_rms 0.070
_refine_ls_extinction_method none
_refine_ls_goodness_of_fit_ref 1.033
_refine_ls_hydrogen_treatment mixed
_refine_ls_matrix_type full
_refine_ls_number_parameters 1981
_refine_ls_number_reflns 25351
_refine_ls_number_restraints 1918
_refine_ls_restrained_S_all 1.029
_refine_ls_R_factor_all 0.1167
_refine_ls_R_factor_gt 0.0735
_refine_ls_shift/su_max 0.123
_refine_ls_shift/su_mean 0.001
_refine_ls_structure_factor_coef Fsqd
_refine_ls_weighting_details 'calc w=1/[\s^2^(Fo^2^)+(0.0926P)^2^+6.2324P] where P=(Fo^2^+2Fc^2^)/3'
_refine_ls_weighting_scheme calc
_refine_ls_wR_factor_gt 0.1745
_refine_ls_wR_factor_ref 0.1973
_reflns_number_gt 16506
_reflns_number_total 25351
_reflns_threshold_expression >2sigma(I)
_cod_data_source_file ja1046654_si_002.cif
_cod_data_source_block 81021so
_cod_database_code 4102960

loop_
_symmetry_equiv_pos_as_xyz
'x, y, z'
'-x, -y, -z'

loop_
_atom_site_label
_atom_site_type_symbol
_atom_site_fract_x
_atom_site_fract_y
_atom_site_fract_z
_atom_site_U_iso_or_equiv
_atom_site_adp_type
_atom_site_occupancy
_atom_site_symmetry_multiplicity
_atom_site_calc_flag
_atom_site_refinement_flags
_atom_site_disorder_assembly
_atom_site_disorder_group
C1A C 0.1570(4) 0.8486(2) 0.13731(7) 0.0234(8) Uani 1 1 d U . .
C2A C 0.0828(4) 0.7851(2) 0.15195(7) 0.0263(8) Uani 1 1 d U . .
H2A H 0.0527 0.7268 0.1447 0.032 Uiso 1 1 calc R . .
C3A C 0.0624(4) 0.8217(2) 0.17785(7) 0.0250(8) Uani 1 1 d U . .
C4A C 0.1192(4) 0.9117(2) 0.17883(7) 0.0240(8) Uani 1 1 d U . .
C5A C 0.0933(4) 0.9750(2) 0.19948(7) 0.0255(8) Uani 1 1 d U . .
H5A H 0.0643 0.9582 0.2169 0.031 Uiso 1 1 calc R . .
C6A C 0.1079(4) 1.0624(2) 0.19588(7) 0.0245(8) Uani 1 1 d U . .
C7A C 0.0422(4) 1.1284(2) 0.21287(8) 0.0263(8) Uani 1 1 d U . .
C8A C 0.0545(4) 1.2000(2) 0.19897(8) 0.0298(9) Uani 1 1 d U . .
H8A H 0.0171 1.2536 0.2043 0.036 Uiso 1 1 calc R . .
C9A C 0.1337(4) 1.1810(2) 0.17490(8) 0.0285(8) Uani 1 1 d U . .
C10A C 0.1873(5) 1.2431(2) 0.15820(8) 0.0316(9) Uani 1 1 d U . .
C11A C 0.2915(4) 1.2248(2) 0.13991(8) 0.0298(9) Uani 1 1 d U . .
C12A C 0.3747(5) 1.2895(2) 0.12684(8) 0.0345(9) Uani 1 1 d U . .
H12A H 0.3634 1.3499 0.1284 0.041 Uiso 1 1 calc R . .
C13A C 0.4710(4) 1.2495(2) 0.11202(8) 0.0324(9) Uani 1 1 d U . .
H13A H 0.5435 1.2762 0.1018 0.039 Uiso 1 1 calc R . .
C14A C 0.4439(4) 1.1583(2) 0.11451(8) 0.0267(8) Uani 1 1 d U . .
C15A C 0.5069(4) 1.0943(2) 0.09857(8) 0.0275(8) Uani 1 1 d U . .
C16A C 0.4547(4) 1.0073(2) 0.09746(7) 0.0247(8) Uani 1 1 d U . .
C17A C 0.4888(4) 0.9416(3) 0.07662(8) 0.0315(9) Uani 1 1 d U . .
H17A H 0.5619 0.9468 0.0638 0.038 Uiso 1 1 calc R . .
C18A C 0.3976(4) 0.8709(3) 0.07858(8) 0.0308(9) Uani 1 1 d U . .
H18A H 0.3910 0.8178 0.0668 0.037 Uiso 1 1 calc R . .
C19A C 0.3129(4) 0.8905(2) 0.10159(7) 0.0249(8) Uani 1 1 d U . .
C20A C 0.2124(4) 0.8313(2) 0.11154(7) 0.0245(8) Uani 1 1 d U . .
C21A C 0.1686(4) 0.7475(2) 0.09377(7) 0.0233(8) Uani 1 1 d U . .
C22A C 0.2498(4) 0.6768(2) 0.09409(7) 0.0246(8) Uani 1 1 d U . .
H22A H 0.3327 0.6806 0.1065 0.030 Uiso 1 1 calc R . .
C23A C 0.2113(4) 0.6010(2) 0.07654(7) 0.0263(8) Uani 1 1 d U . .
C24A C 0.0868(4) 0.5975(3) 0.05895(8) 0.0313(9) Uani 1 1 d U A .
H24A H 0.0595 0.5460 0.0468 0.038 Uiso 1 1 calc R . .
C25A C 0.0016(5) 0.6656(3) 0.05854(8) 0.0375(10) Uani 1 1 d U . .
C26A C 0.0457(4) 0.7409(3) 0.07630(8) 0.0317(9) Uani 1 1 d U A .
H26A H -0.0104 0.7889 0.0764 0.038 Uiso 1 1 calc R . .
C27A C 0.3033(4) 0.5242(2) 0.07487(8) 0.0300(9) Uani 1 1 d U . .
C28A C 0.4166(6) 0.5321(3) 0.09877(11) 0.0664(17) Uani 1 1 d U . .
H28A H 0.4771 0.5869 0.0990 0.100 Uiso 1 1 calc R . .
H28B H 0.4760 0.4835 0.0964 0.100 Uiso 1 1 calc R . .
H28C H 0.3701 0.5310 0.1165 0.100 Uiso 1 1 calc R . .
C29A C 0.2133(5) 0.4387(3) 0.07520(11) 0.0525(13) Uani 1 1 d U . .
H29A H 0.1385 0.4319 0.0599 0.079 Uiso 1 1 calc R . .
H29B H 0.1685 0.4376 0.0931 0.079 Uiso 1 1 calc R . .
H29C H 0.2746 0.3910 0.0728 0.079 Uiso 1 1 calc R . .
C30A C 0.3768(6) 0.5222(3) 0.04730(11) 0.0570(14) Uani 1 1 d U . .
H30A H 0.4359 0.5772 0.0467 0.086 Uiso 1 1 calc R . .
H30B H 0.3038 0.5141 0.0317 0.086 Uiso 1 1 calc R . .
H30C H 0.4377 0.4742 0.0458 0.086 Uiso 1 1 calc R . .
C31A C -0.1423(12) 0.6572(8) 0.0405(2) 0.042(2) Uani 0.75 1 d PU A 15
C32A C -0.1958(8) 0.5627(5) 0.03013(19) 0.079(3) Uani 0.75 1 d PU A 15
H32A H -0.2056 0.5291 0.0462 0.118 Uiso 0.75 1 calc PR A 15
H32B H -0.1267 0.5380 0.0178 0.118 Uiso 0.75 1 calc PR A 15
H32C H -0.2892 0.5608 0.0198 0.118 Uiso 0.75 1 calc PR A 15
C33A C -0.2646(9) 0.6936(6) 0.05759(18) 0.047(2) Uani 0.75 1 d PU A 15
H33A H -0.2868 0.6566 0.0724 0.070 Uiso 0.75 1 calc PR A 15
H33B H -0.3505 0.6943 0.0451 0.070 Uiso 0.75 1 calc PR A 15
H33C H -0.2333 0.7528 0.0660 0.070 Uiso 0.75 1 calc PR A 15
C34A C -0.1187(10) 0.7099(7) 0.0163(2) 0.071(3) Uani 0.75 1 d PU A 15
H34A H -0.0395 0.6889 0.0058 0.107 Uiso 0.75 1 calc PR A 15
H34B H -0.0949 0.7711 0.0233 0.107 Uiso 0.75 1 calc PR A 15
H34C H -0.2064 0.7037 0.0039 0.107 Uiso 0.75 1 calc PR A 15
C31V C -0.114(4) 0.669(3) 0.0357(9) 0.045(4) Uani 0.25 1 d PU A 16
C32V C -0.106(3) 0.6083(17) 0.0107(5) 0.069(4) Uani 0.25 1 d PU A 16
H32G H -0.0197 0.6247 0.0012 0.104 Uiso 0.25 1 calc PR A 16
H32H H -0.1913 0.6102 -0.0019 0.104 Uiso 0.25 1 calc PR A 16
H32I H -0.1030 0.5494 0.0161 0.104 Uiso 0.25 1 calc PR A 16
C33V C -0.109(3) 0.7576(14) 0.0229(5) 0.043(5) Uani 0.25 1 d PU A 16
H33G H -0.1119 0.8048 0.0379 0.065 Uiso 0.25 1 calc PR A 16
H33H H -0.1927 0.7569 0.0097 0.065 Uiso 0.25 1 calc PR A 16
H33I H -0.0211 0.7664 0.0131 0.065 Uiso 0.25 1 calc PR A 16
C34V C -0.237(3) 0.6591(19) 0.0513(6) 0.056(5) Uani 0.25 1 d PU A 16
H34G H -0.2300 0.7048 0.0671 0.084 Uiso 0.25 1 calc PR A 16
H34H H -0.2436 0.6022 0.0584 0.084 Uiso 0.25 1 calc PR A 16
H34I H -0.3230 0.6638 0.0393 0.084 Uiso 0.25 1 calc PR A 16
C35A C 0.6128(4) 1.1199(2) 0.07827(8) 0.0271(8) Uani 1 1 d U . .
C36A C 0.7537(4) 1.0986(2) 0.08025(8) 0.0301(9) Uani 1 1 d U . .
H36A H 0.7844 1.0683 0.0953 0.036 Uiso 1 1 calc R . .
C37A C 0.8498(4) 1.1206(3) 0.06071(8) 0.0322(9) Uani 1 1 d U B .
C38A C 0.8014(4) 1.1659(3) 0.03899(8) 0.0339(9) Uani 1 1 d U . .
H38A H 0.8668 1.1825 0.0257 0.041 Uiso 1 1 calc R . .
C39A C 0.6608(4) 1.1876(3) 0.03615(8) 0.0329(9) Uani 1 1 d U . .
C40A C 0.5685(4) 1.1634(2) 0.05604(8) 0.0296(9) Uani 1 1 d U . .
H40A H 0.4718 1.1769 0.0544 0.036 Uiso 1 1 calc R . .
C41A C 1.0041(5) 1.0972(3) 0.06237(9) 0.0458(11) Uani 1 1 d U . .
C42A C 1.0319(7) 1.0419(6) 0.08581(15) 0.067(2) Uani 0.765(7) 1 d PU B 7
H42A H 1.0131 1.0736 0.1037 0.100 Uiso 0.765(7) 1 calc PR B 7
H42B H 1.1322 1.0286 0.0862 0.100 Uiso 0.765(7) 1 calc PR B 7
H42C H 0.9685 0.9878 0.0827 0.100 Uiso 0.765(7) 1 calc PR B 7
C43A C 1.0372(8) 1.0524(6) 0.03489(15) 0.065(2) Uani 0.765(7) 1 d PU B 7
H43A H 1.1368 1.0378 0.0359 0.098 Uiso 0.765(7) 1 calc PR B 7
H43B H 1.0242 1.0909 0.0202 0.098 Uiso 0.765(7) 1 calc PR B 7
H43C H 0.9724 0.9991 0.0305 0.098 Uiso 0.765(7) 1 calc PR B 7
C44A C 1.1045(7) 1.1829(5) 0.06843(16) 0.062(2) Uani 0.765(7) 1 d PU B 7
H44A H 1.0838 1.2130 0.0864 0.093 Uiso 0.765(7) 1 calc PR B 7
H44B H 1.0883 1.2201 0.0536 0.093 Uiso 0.765(7) 1 calc PR B 7
H44C H 1.2048 1.1696 0.0691 0.093 Uiso 0.765(7) 1 calc PR B 7
C42I C 1.006(2) 0.9935(17) 0.0634(6) 0.067(5) Uani 0.235(7) 1 d PU B 8
H42D H 0.9529 0.9625 0.0467 0.101 Uiso 0.235(7) 1 calc PR B 8
H42E H 0.9596 0.9767 0.0801 0.101 Uiso 0.235(7) 1 calc PR B 8
H42F H 1.1049 0.9785 0.0641 0.101 Uiso 0.235(7) 1 calc PR B 8
C43I C 1.081(2) 1.1417(18) 0.0869(5) 0.062(5) Uani 0.235(7) 1 d PU B 8
H43D H 1.1800 1.1266 0.0876 0.093 Uiso 0.235(7) 1 calc PR B 8
H43E H 1.0344 1.1244 0.1036 0.093 Uiso 0.235(7) 1 calc PR B 8
H43F H 1.0799 1.2044 0.0865 0.093 Uiso 0.235(7) 1 calc PR B 8
C44I C 1.098(2) 1.1178(19) 0.0365(5) 0.058(5) Uani 0.235(7) 1 d PU B 8
H44D H 1.0554 1.0836 0.0194 0.087 Uiso 0.235(7) 1 calc PR B 8
H44E H 1.1964 1.1026 0.0402 0.087 Uiso 0.235(7) 1 calc PR B 8
H44F H 1.1009 1.1797 0.0342 0.087 Uiso 0.235(7) 1 calc PR B 8
C45A C 0.6044(5) 1.2333(3) 0.01147(9) 0.0405(10) Uani 1 1 d U . .
C46A C 0.7174(5) 1.2573(3) -0.00797(9) 0.0520(13) Uani 1 1 d U . .
H46A H 0.7605 1.2051 -0.0152 0.078 Uiso 1 1 calc R . .
H46B H 0.7917 1.2990 0.0021 0.078 Uiso 1 1 calc R . .
H46C H 0.6738 1.2836 -0.0236 0.078 Uiso 1 1 calc R . .
C47A C 0.4872(5) 1.1700(3) -0.00594(9) 0.0479(12) Uani 1 1 d U . .
H47A H 0.4109 1.1529 0.0061 0.072 Uiso 1 1 calc R . .
H47B H 0.5301 1.1183 -0.0136 0.072 Uiso 1 1 calc R . .
H47C H 0.4467 1.1989 -0.0213 0.072 Uiso 1 1 calc R . .
C48A C 0.5341(5) 1.3127(3) 0.02275(9) 0.0445(11) Uani 1 1 d U . .
H48A H 0.4603 1.2956 0.0353 0.067 Uiso 1 1 calc R . .
H48B H 0.4899 1.3388 0.0072 0.067 Uiso 1 1 calc R . .
H48C H 0.6068 1.3550 0.0331 0.067 Uiso 1 1 calc R . .
C49A C 0.1444(5) 1.3331(2) 0.16197(8) 0.0314(9) Uani 1 1 d U . .
C50A C 0.2309(5) 1.3965(2) 0.17910(9) 0.0347(9) Uani 1 1 d U . .
H50A H 0.3126 1.3812 0.1893 0.042 Uiso 1 1 calc R . .
C51A C 0.1983(4) 1.4824(2) 0.18136(9) 0.0328(9) Uani 1 1 d U . .
C52A C 0.0775(4) 1.5017(2) 0.16609(9) 0.0333(9) Uani 1 1 d U . .
H52A H 0.0540 1.5601 0.1677 0.040 Uiso 1 1 calc R . .
C53A C -0.0104(4) 1.4403(2) 0.14864(8) 0.0308(9) Uani 1 1 d U . .
C54A C 0.0262(4) 1.3544(2) 0.14683(9) 0.0323(9) Uani 1 1 d U . .
H54A H -0.0313 1.3105 0.1350 0.039 Uiso 1 1 calc R . .
C55A C 0.2915(5) 1.5543(3) 0.20028(9) 0.0374(10) Uani 1 1 d U . .
C56A C 0.3395(6) 1.6281(3) 0.18286(11) 0.0546(13) Uani 1 1 d U . .
H56A H 0.2548 1.6496 0.1741 0.082 Uiso 1 1 calc R . .
H56B H 0.4003 1.6062 0.1683 0.082 Uiso 1 1 calc R . .
H56C H 0.3939 1.6754 0.1951 0.082 Uiso 1 1 calc R . .
C57A C 0.2005(5) 1.5888(3) 0.22370(10) 0.0549(13) Uani 1 1 d U . .
H57A H 0.1137 1.6095 0.2155 0.082 Uiso 1 1 calc R . .
H57B H 0.2562 1.6368 0.2354 0.082 Uiso 1 1 calc R . .
H57C H 0.1734 1.5422 0.2352 0.082 Uiso 1 1 calc R . .
C58A C 0.4262(5) 1.5223(3) 0.21330(11) 0.0511(12) Uani 1 1 d U . .
H58A H 0.4815 1.5704 0.2250 0.077 Uiso 1 1 calc R . .
H58B H 0.4850 1.5001 0.1985 0.077 Uiso 1 1 calc R . .
H58C H 0.3986 1.4758 0.2248 0.077 Uiso 1 1 calc R . .
C59A C -0.1439(5) 1.4642(3) 0.13216(9) 0.0394(10) Uani 1 1 d U . .
C60A C -0.2688(6) 1.4641(5) 0.15094(13) 0.088(2) Uani 1 1 d U . .
H60A H -0.3542 1.4792 0.1406 0.133 Uiso 1 1 calc R . .
H60B H -0.2447 1.5067 0.1673 0.133 Uiso 1 1 calc R . .
H60C H -0.2881 1.4063 0.1571 0.133 Uiso 1 1 calc R . .
C61A C -0.1176(6) 1.5537(3) 0.12264(12) 0.0651(16) Uani 1 1 d U . .
H61A H -0.0368 1.5549 0.1105 0.098 Uiso 1 1 calc R . .
H61B H -0.0951 1.5966 0.1390 0.098 Uiso 1 1 calc R . .
H61C H -0.2038 1.5675 0.1122 0.098 Uiso 1 1 calc R . .
C62A C -0.1839(6) 1.4014(3) 0.10569(12) 0.0619(15) Uani 1 1 d U . .
H62A H -0.1026 1.4014 0.0937 0.093 Uiso 1 1 calc R . .
H62B H -0.2673 1.4199 0.0956 0.093 Uiso 1 1 calc R . .
H62C H -0.2073 1.3428 0.1109 0.093 Uiso 1 1 calc R . .
C1B C 0.1366(5) 1.0406(3) 0.35107(8) 0.0338(9) Uani 1 1 d U E .
C2B C 0.0558(5) 1.0924(3) 0.33470(8) 0.0374(10) Uani 1 1 d U . .
H2B H 0.0179 1.1448 0.3413 0.045 Uiso 1 1 calc R . .
C3B C 0.0423(5) 1.0538(3) 0.30805(8) 0.0331(9) Uani 1 1 d U . .
C4B C 0.1072(5) 0.9734(3) 0.30852(8) 0.0323(9) Uani 1 1 d U E .
C5B C 0.0923(4) 0.9071(2) 0.28704(7) 0.0302(9) Uani 1 1 d U . .
H5B H 0.0661 0.9198 0.2687 0.036 Uiso 1 1 calc R . .
C6B C 0.1141(5) 0.8233(2) 0.29123(7) 0.0306(9) Uani 1 1 d U E .
C7B C 0.0534(5) 0.7481(2) 0.27304(8) 0.0316(9) Uani 1 1 d U . .
C8B C 0.0667(5) 0.6791(3) 0.28761(8) 0.0377(10) Uani 1 1 d U . .
H8B H 0.0305 0.6208 0.2817 0.045 Uiso 1 1 calc R . .
C9B C 0.1447(5) 0.7093(3) 0.31347(8) 0.0357(9) Uani 1 1 d U E .
C10B C 0.2003(5) 0.6573(3) 0.33202(8) 0.0413(10) Uani 1 1 d U . .
C11B C 0.3047(5) 0.6889(3) 0.35265(8) 0.0412(10) Uani 1 1 d U E .
C12B C 0.3912(6) 0.6365(3) 0.36796(9) 0.0490(12) Uani 1 1 d U . .
H12B H 0.3827 0.5749 0.3665 0.059 Uiso 1 1 calc R E .
C13B C 0.4869(5) 0.6905(3) 0.38483(9) 0.0453(11) Uani 1 1 d U E .
H13B H 0.5599 0.6742 0.3971 0.054 Uiso 1 1 calc R . .
C14B C 0.4573(5) 0.7774(3) 0.38062(8) 0.0352(9) Uani 1 1 d U . .
C15B C 0.5160(5) 0.8507(3) 0.39768(8) 0.0338(9) Uani 1 1 d U E .
C16B C 0.4558(5) 0.9290(3) 0.39736(8) 0.0353(9) Uani 1 1 d U . .
C17B C 0.4903(5) 1.0022(3) 0.41833(8) 0.0410(10) Uani 1 1 d U E .
H17B H 0.5668 1.0090 0.4324 0.049 Uiso 1 1 calc R . .
C18B C 0.3938(5) 1.0587(3) 0.41416(8) 0.0412(11) Uani 1 1 d U . .
H18B H 0.3864 1.1119 0.4253 0.049 Uiso 1 1 calc R E .
C19B C 0.3037(5) 1.0245(3) 0.38991(8) 0.0371(10) Uani 1 1 d U E .
C20B C 0.1965(5) 1.0675(3) 0.37792(7) 0.0350(9) Uani 1 1 d U . .
C21B C 0.1559(5) 1.1489(3) 0.39361(8) 0.0356(9) Uani 1 1 d U E .
C22B C 0.2414(5) 1.2263(3) 0.39412(8) 0.0369(10) Uani 1 1 d U . .
H22B H 0.3236 1.2287 0.3834 0.044 Uiso 1 1 calc R E .
C23B C 0.2086(5) 1.3007(3) 0.41013(8) 0.0370(10) Uani 1 1 d U C .
C24B C 0.0875(5) 1.2949(3) 0.42541(8) 0.0365(10) Uani 1 1 d U . .
H24B H 0.0646 1.3452 0.4365 0.044 Uiso 1 1 calc R E .
C25B C -0.0020(5) 1.2183(3) 0.42511(8) 0.0369(10) Uani 1 1 d U E .
C26B C 0.0352(5) 1.1452(3) 0.40874(8) 0.0377(10) Uani 1 1 d U . .
H26B H -0.0238 1.0920 0.4080 0.045 Uiso 1 1 calc R E .
C27B C 0.3078(5) 1.3857(3) 0.41166(10) 0.0440(11) Uani 1 1 d U . .
C28B C 0.4174(12) 1.3916(7) 0.3902(2) 0.062(3) Uani 0.641(11) 1 d PU C 3
H28D H 0.4735 1.4484 0.3934 0.094 Uiso 0.641(11) 1 calc PR C 3
H28E H 0.3689 1.3846 0.3715 0.094 Uiso 0.641(11) 1 calc PR C 3
H28F H 0.4816 1.3458 0.3918 0.094 Uiso 0.641(11) 1 calc PR C 3
C29B C 0.2151(10) 1.4659(5) 0.4084(2) 0.054(2) Uani 0.641(11) 1 d PU C 3
H29D H 0.1411 1.4661 0.4220 0.081 Uiso 0.641(11) 1 calc PR C 3
H29E H 0.1694 1.4605 0.3894 0.081 Uiso 0.641(11) 1 calc PR C 3
H29F H 0.2780 1.5202 0.4117 0.081 Uiso 0.641(11) 1 calc PR C 3
C30B C 0.3848(13) 1.4050(7) 0.4412(2) 0.076(3) Uani 0.641(11) 1 d PU C 3
H30D H 0.3138 1.4013 0.4554 0.115 Uiso 0.641(11) 1 calc PR C 3
H30E H 0.4353 1.4634 0.4432 0.115 Uiso 0.641(11) 1 calc PR C 3
H30F H 0.4540 1.3624 0.4437 0.115 Uiso 0.641(11) 1 calc PR C 3
C28G C 0.341(2) 1.3963(10) 0.3812(3) 0.051(4) Uani 0.359(11) 1 d PU C 4
H28G H 0.3808 1.3441 0.3730 0.077 Uiso 0.359(11) 1 calc PR C 4
H28H H 0.4117 1.4467 0.3808 0.077 Uiso 0.359(11) 1 calc PR C 4
H28I H 0.2531 1.4050 0.3705 0.077 Uiso 0.359(11) 1 calc PR C 4
C29G C 0.2505(19) 1.4583(10) 0.4262(4) 0.062(4) Uani 0.359(11) 1 d PU C 4
H29G H 0.3186 1.5101 0.4264 0.093 Uiso 0.359(11) 1 calc PR C 4
H29H H 0.2344 1.4465 0.4454 0.093 Uiso 0.359(11) 1 calc PR C 4
H29I H 0.1593 1.4682 0.4167 0.093 Uiso 0.359(11) 1 calc PR C 4
C30G C 0.4540(18) 1.3643(10) 0.4262(4) 0.059(4) Uani 0.359(11) 1 d PU C 4
H30G H 0.4884 1.3139 0.4156 0.088 Uiso 0.359(11) 1 calc PR C 4
H30H H 0.4384 1.3514 0.4453 0.088 Uiso 0.359(11) 1 calc PR C 4
H30I H 0.5257 1.4144 0.4266 0.088 Uiso 0.359(11) 1 calc PR C 4
C31B C -0.1376(5) 1.2126(3) 0.44125(10) 0.0483(11) Uani 1 1 d U . .
C32B C -0.2671(6) 1.2043(4) 0.42063(13) 0.0771(18) Uani 1 1 d U E .
H32D H -0.3550 1.2003 0.4308 0.116 Uiso 1 1 calc R . .
H32E H -0.2656 1.1518 0.4075 0.116 Uiso 1 1 calc R . .
H32F H -0.2644 1.2552 0.4102 0.116 Uiso 1 1 calc R . .
C33B C -0.1440(7) 1.2940(4) 0.46182(15) 0.095(2) Uani 1 1 d U E .
H33D H -0.0609 1.3002 0.4753 0.142 Uiso 1 1 calc R . .
H33E H -0.2325 1.2885 0.4717 0.142 Uiso 1 1 calc R . .
H33F H -0.1428 1.3451 0.4515 0.142 Uiso 1 1 calc R . .
C34B C -0.1449(6) 1.1328(4) 0.45748(12) 0.0671(16) Uani 1 1 d U E .
H34D H -0.0620 1.1374 0.4710 0.101 Uiso 1 1 calc R . .
H34E H -0.1440 1.0803 0.4444 0.101 Uiso 1 1 calc R . .
H34F H -0.2336 1.1295 0.4674 0.101 Uiso 1 1 calc R . .
C35B C 0.6292(5) 0.8406(3) 0.41980(8) 0.0357(9) Uani 1 1 d U . .
C36B C 0.7655(5) 0.8227(3) 0.41310(9) 0.0384(10) Uani 1 1 d U E .
H36B H 0.7887 0.8180 0.3941 0.046 Uiso 1 1 calc R . .
C37B C 0.8706(5) 0.8112(3) 0.43399(9) 0.0412(10) Uani 1 1 d U . .
C38B C 0.8335(5) 0.8215(3) 0.46115(9) 0.0422(10) Uani 1 1 d U E .
H38B H 0.9041 0.8144 0.4754 0.051 Uiso 1 1 calc R . .
C39B C 0.6996(5) 0.8417(3) 0.46919(9) 0.0430(10) Uani 1 1 d U . .
C40B C 0.5971(5) 0.8497(3) 0.44780(9) 0.0420(10) Uani 1 1 d U E .
H40B H 0.5031 0.8617 0.4524 0.050 Uiso 1 1 calc R . .
C41B C 1.0204(6) 0.7917(4) 0.42626(11) 0.0598(13) Uani 1 1 d DU D .
C42B C 1.0948(13) 0.8833(9) 0.4181(3) 0.075(3) Uani 0.517(8) 1 d PU D 1
H42G H 1.0882 0.9288 0.4335 0.113 Uiso 0.517(8) 1 calc PR D 1
H42H H 1.0451 0.8987 0.4012 0.113 Uiso 0.517(8) 1 calc PR D 1
H42I H 1.1959 0.8778 0.4148 0.113 Uiso 0.517(8) 1 calc PR D 1
C43B C 1.1220(10) 0.7826(8) 0.4545(2) 0.063(3) Uani 0.517(8) 1 d PU D 1
H43G H 1.1137 0.8320 0.4684 0.094 Uiso 0.517(8) 1 calc PR D 1
H43H H 1.2222 0.7818 0.4496 0.094 Uiso 0.517(8) 1 calc PR D 1
H43I H 1.0908 0.7286 0.4622 0.094 Uiso 0.517(8) 1 calc PR D 1
C44B C 1.0271(14) 0.7197(10) 0.4062(3) 0.076(3) Uani 0.517(8) 1 d PU D 1
H44G H 1.1277 0.7123 0.4028 0.113 Uiso 0.517(8) 1 calc PR D 1
H44H H 0.9759 0.7295 0.3887 0.113 Uiso 0.517(8) 1 calc PR D 1
H44I H 0.9824 0.6674 0.4132 0.113 Uiso 0.517(8) 1 calc PR D 1
C42D C 1.1295(13) 0.8547(9) 0.4345(3) 0.070(3) Uani 0.483(8) 1 d PU D 2
H42J H 1.2204 0.8349 0.4285 0.104 Uiso 0.483(8) 1 calc PR D 2
H42K H 1.1350 0.8669 0.4549 0.104 Uiso 0.483(8) 1 calc PR D 2
H42L H 1.1116 0.9077 0.4260 0.104 Uiso 0.483(8) 1 calc PR D 2
C43D C 1.0424(13) 0.6997(9) 0.4370(3) 0.072(3) Uani 0.483(8) 1 d PU D 2
H43J H 0.9596 0.6583 0.4303 0.108 Uiso 0.483(8) 1 calc PR D 2
H43K H 1.0511 0.7059 0.4575 0.108 Uiso 0.483(8) 1 calc PR D 2
H43L H 1.1298 0.6784 0.4297 0.108 Uiso 0.483(8) 1 calc PR D 2
C44D C 1.0216(14) 0.7636(11) 0.3926(2) 0.075(4) Uani 0.483(8) 1 d PDU D 2
H44J H 0.9436 0.7179 0.3868 0.112 Uiso 0.483(8) 1 calc PR D 2
H44K H 1.1137 0.7419 0.3883 0.112 Uiso 0.483(8) 1 calc PR D 2
H44L H 1.0080 0.8141 0.3825 0.112 Uiso 0.483(8) 1 calc PR D 2
C45B C 0.6707(6) 0.8577(3) 0.50013(10) 0.0524(12) Uani 1 1 d U E .
C46B C 0.7630(6) 0.9415(4) 0.51304(10) 0.0658(15) Uani 1 1 d U . .
H46D H 0.8646 0.9351 0.5103 0.099 Uiso 1 1 calc R E .
H46E H 0.7488 0.9512 0.5331 0.099 Uiso 1 1 calc R . .
H46F H 0.7340 0.9911 0.5039 0.099 Uiso 1 1 calc R . .
C47B C 0.7161(6) 0.7807(3) 0.51532(10) 0.0571(14) Uani 1 1 d U . .
H47D H 0.8173 0.7734 0.5125 0.086 Uiso 1 1 calc R E .
H47E H 0.6569 0.7275 0.5077 0.086 Uiso 1 1 calc R . .
H47F H 0.7030 0.7922 0.5354 0.086 Uiso 1 1 calc R . .
C48B C 0.5180(5) 0.8692(3) 0.50484(9) 0.0498(12) Uani 1 1 d U . .
H48D H 0.5058 0.8790 0.5250 0.075 Uiso 1 1 calc R E .
H48E H 0.4575 0.8170 0.4968 0.075 Uiso 1 1 calc R . .
H48F H 0.4897 0.9193 0.4958 0.075 Uiso 1 1 calc R . .
C49B C 0.1324(14) 0.5659(10) 0.3302(3) 0.034(2) Uani 0.565(5) 1 d PU E 5
C50B C 0.2027(13) 0.5054(10) 0.3149(3) 0.036(2) Uani 0.565(5) 1 d PU E 5
H50B H 0.2888 0.5229 0.3066 0.043 Uiso 0.565(5) 1 calc PR E 5
C51B C 0.1482(13) 0.4187(8) 0.31144(19) 0.0341(19) Uani 0.565(5) 1 d PU E 5
C52B C 0.0211(11) 0.3966(7) 0.32379(19) 0.034(2) Uani 0.565(5) 1 d PU E 5
H52B H -0.0178 0.3376 0.3213 0.041 Uiso 0.565(5) 1 calc PR E 5
C53B C -0.0524(12) 0.4561(7) 0.3396(2) 0.040(2) Uani 0.565(5) 1 d PU E 5
C54B C 0.0063(13) 0.5428(8) 0.3426(3) 0.039(2) Uani 0.565(5) 1 d PU E 5
H54B H -0.0403 0.5858 0.3531 0.046 Uiso 0.565(5) 1 calc PR E 5
C55B C 0.2248(12) 0.3505(7) 0.2943(2) 0.045(2) Uani 0.565(5) 1 d PU E 5
C56B C 0.3863(12) 0.3686(7) 0.2985(2) 0.067(3) Uani 0.565(5) 1 d PU E 5
H56D H 0.4148 0.3745 0.3185 0.101 Uiso 0.565(5) 1 calc PR E 5
H56E H 0.4170 0.4225 0.2907 0.101 Uiso 0.565(5) 1 calc PR E 5
H56F H 0.4317 0.3204 0.2890 0.101 Uiso 0.565(5) 1 calc PR E 5
C57B C 0.1904(14) 0.2600(6) 0.3040(3) 0.086(3) Uani 0.565(5) 1 d PU E 5
H57D H 0.2245 0.2608 0.3236 0.128 Uiso 0.565(5) 1 calc PR E 5
H57E H 0.2385 0.2172 0.2924 0.128 Uiso 0.565(5) 1 calc PR E 5
H57F H 0.0865 0.2443 0.3020 0.128 Uiso 0.565(5) 1 calc PR E 5
C58B C 0.174(2) 0.3459(10) 0.2644(4) 0.090(4) Uani 0.565(5) 1 d PU E 5
H58D H 0.0690 0.3339 0.2626 0.135 Uiso 0.565(5) 1 calc PR E 5
H58E H 0.2173 0.2995 0.2536 0.135 Uiso 0.565(5) 1 calc PR E 5
H58F H 0.2011 0.4014 0.2572 0.135 Uiso 0.565(5) 1 calc PR E 5
C59B C -0.1903(14) 0.4293(8) 0.3523(3) 0.058(3) Uani 0.565(5) 1 d PU E 5
C60B C -0.1565(12) 0.4446(7) 0.3845(2) 0.069(3) Uani 0.565(5) 1 d PU E 5
H60D H -0.1193 0.5053 0.3897 0.103 Uiso 0.565(5) 1 calc PR E 5
H60E H -0.0845 0.4065 0.3899 0.103 Uiso 0.565(5) 1 calc PR E 5
H60F H -0.2445 0.4317 0.3940 0.103 Uiso 0.565(5) 1 calc PR E 5
C61B C -0.2444(13) 0.3360(7) 0.3440(3) 0.084(3) Uani 0.565(5) 1 d PU E 5
H61D H -0.3339 0.3223 0.3530 0.126 Uiso 0.565(5) 1 calc PR E 5
H61E H -0.1723 0.2986 0.3500 0.126 Uiso 0.565(5) 1 calc PR E 5
H61F H -0.2622 0.3261 0.3237 0.126 Uiso 0.565(5) 1 calc PR E 5
C62B C -0.2991(12) 0.4860(7) 0.3429(3) 0.082(3) Uani 0.565(5) 1 d PU E 5
H62D H -0.2633 0.5469 0.3481 0.123 Uiso 0.565(5) 1 calc PR E 5
H62E H -0.3887 0.4731 0.3519 0.123 Uiso 0.565(5) 1 calc PR E 5
H62F H -0.3168 0.4752 0.3226 0.123 Uiso 0.565(5) 1 calc PR E 5
C2E C 0.619(2) 0.0899(17) 0.3509(4) 0.153(7) Uani 0.565(5) 1 d PDU E 5
H2E1 H 0.5796 0.0714 0.3680 0.229 Uiso 0.565(5) 1 calc PR E 5
H2E2 H 0.6780 0.1455 0.3554 0.229 Uiso 0.565(5) 1 calc PR E 5
H2E3 H 0.6791 0.0461 0.3430 0.229 Uiso 0.565(5) 1 calc PR E 5
C1E C 0.490(3) 0.1009(16) 0.3285(4) 0.123(4) Uani 0.565(5) 1 d PDU E 5
H1E1 H 0.4321 0.0440 0.3250 0.147 Uiso 0.565(5) 1 calc PR E 5
H1E2 H 0.4280 0.1417 0.3378 0.147 Uiso 0.565(5) 1 calc PR E 5
O1E O 0.5146(8) 0.1291(8) 0.30202(15) 0.114(3) Uani 0.565(5) 1 d PDU E 5
H1E H 0.4528 0.1032 0.2900 0.171 Uiso 0.565(5) 1 calc PR E 5
C49H C 0.1708(18) 0.5570(15) 0.3257(4) 0.035(3) Uani 0.435(5) 1 d PU E 6
C50H C 0.2488(17) 0.5005(13) 0.3098(3) 0.037(3) Uani 0.435(5) 1 d PU E 6
H50H H 0.3346 0.5219 0.3021 0.045 Uiso 0.435(5) 1 calc PR E 6
C51H C 0.2000(15) 0.4098(11) 0.3050(3) 0.040(2) Uani 0.435(5) 1 d PU E 6
C52H C 0.0774(17) 0.3830(10) 0.3165(3) 0.039(2) Uani 0.435(5) 1 d PU E 6
H52H H 0.0446 0.3231 0.3132 0.047 Uiso 0.435(5) 1 calc PR E 6
C53H C -0.0062(16) 0.4369(11) 0.3332(3) 0.041(2) Uani 0.435(5) 1 d PU E 6
C54H C 0.0448(18) 0.5263(11) 0.3375(3) 0.037(2) Uani 0.435(5) 1 d PU E 6
H54H H -0.0067 0.5656 0.3485 0.044 Uiso 0.435(5) 1 calc PR E 6
C55H C 0.2838(18) 0.3477(10) 0.2871(3) 0.047(3) Uani 0.435(5) 1 d PU E 6
C56H C 0.4223(13) 0.3882(7) 0.2781(3) 0.054(3) Uani 0.435(5) 1 d PU E 6
H56G H 0.4687 0.3446 0.2665 0.081 Uiso 0.435(5) 1 calc PR E 6
H56H H 0.4856 0.4102 0.2946 0.081 Uiso 0.435(5) 1 calc PR E 6
H56I H 0.4032 0.4362 0.2671 0.081 Uiso 0.435(5) 1 calc PR E 6
C57H C 0.187(2) 0.3104(10) 0.2607(4) 0.064(4) Uani 0.435(5) 1 d PU E 6
H57G H 0.0962 0.2830 0.2664 0.096 Uiso 0.435(5) 1 calc PR E 6
H57H H 0.2360 0.2672 0.2496 0.096 Uiso 0.435(5) 1 calc PR E 6
H57I H 0.1669 0.3575 0.2494 0.096 Uiso 0.435(5) 1 calc PR E 6
C58H C 0.3171(16) 0.2716(7) 0.3039(3) 0.063(3) Uani 0.435(5) 1 d PU E 6
H58G H 0.3426 0.2937 0.3235 0.094 Uiso 0.435(5) 1 calc PR E 6
H58H H 0.3974 0.2434 0.2960 0.094 Uiso 0.435(5) 1 calc PR E 6
H58I H 0.2322 0.2294 0.3028 0.094 Uiso 0.435(5) 1 calc PR E 6
C59H C -0.1425(16) 0.4027(9) 0.3438(3) 0.057(3) Uani 0.435(5) 1 d PU E 6
C60H C -0.2609(16) 0.3805(10) 0.3212(3) 0.089(4) Uani 0.435(5) 1 d PU E 6
H60G H -0.3481 0.3577 0.3294 0.134 Uiso 0.435(5) 1 calc PR E 6
H60H H -0.2321 0.3366 0.3071 0.134 Uiso 0.435(5) 1 calc PR E 6
H60I H -0.2798 0.4328 0.3124 0.134 Uiso 0.435(5) 1 calc PR E 6
C61H C -0.1247(16) 0.3180(9) 0.3577(3) 0.073(4) Uani 0.435(5) 1 d PU E 6
H61G H -0.2170 0.2963 0.3643 0.110 Uiso 0.435(5) 1 calc PR E 6
H61H H -0.0536 0.3303 0.3736 0.110 Uiso 0.435(5) 1 calc PR E 6
H61I H -0.0923 0.2740 0.3441 0.110 Uiso 0.435(5) 1 calc PR E 6
C62H C -0.199(2) 0.4631(12) 0.3662(5) 0.086(4) Uani 0.435(5) 1 d PU E 6
H62G H -0.2890 0.4362 0.3722 0.129 Uiso 0.435(5) 1 calc PR E 6
H62H H -0.2159 0.5178 0.3588 0.129 Uiso 0.435(5) 1 calc PR E 6
H62I H -0.1282 0.4745 0.3822 0.129 Uiso 0.435(5) 1 calc PR E 6
C1H C 0.512(2) 0.0014(16) 0.3105(4) 0.162(8) Uani 0.435(5) 1 d PDU E 6
H1H1 H 0.5892 -0.0152 0.3228 0.243 Uiso 0.435(5) 1 calc PR E 6
H1H2 H 0.5463 0.0065 0.2919 0.243 Uiso 0.435(5) 1 calc PR E 6
H1H3 H 0.4300 -0.0430 0.3093 0.243 Uiso 0.435(5) 1 calc PR E 6
C2H C 0.464(3) 0.0900(19) 0.3227(5) 0.115(4) Uani 0.435(5) 1 d PDU E 6
H2H1 H 0.4725 0.1321 0.3087 0.138 Uiso 0.435(5) 1 calc PR E 6
H2H2 H 0.3633 0.0828 0.3277 0.138 Uiso 0.435(5) 1 calc PR E 6
O1H O 0.5609(13) 0.1223(13) 0.3483(3) 0.100(4) Uani 0.435(5) 1 d PDU E 6
H1H H 0.5151 0.1175 0.3627 0.151 Uiso 0.435(5) 1 calc PR E 6
C1C C -0.0130(4) 0.7806(2) 0.19964(7) 0.0259(8) Uani 1 1 d U . .
C2C C -0.1423(4) 0.7299(2) 0.19214(8) 0.0309(9) Uani 1 1 d U . .
H2C H -0.1827 0.7249 0.1735 0.037 Uiso 1 1 calc R . .
C3C C -0.2108(5) 0.6874(3) 0.21204(8) 0.0378(10) Uani 1 1 d U . .
H3C H -0.2996 0.6531 0.2074 0.045 Uiso 1 1 calc R . .
C4C C -0.1490(5) 0.6951(3) 0.23878(8) 0.0342(9) Uani 1 1 d U . .
H4C H -0.1942 0.6659 0.2528 0.041 Uiso 1 1 calc R . .
C5C C -0.0192(4) 0.7462(2) 0.24504(8) 0.0288(8) Uani 1 1 d U . .
C6C C -0.0325(4) 1.1209(2) 0.23868(7) 0.0267(8) Uani 1 1 d U . .
C7C C -0.1608(4) 1.1570(2) 0.24146(8) 0.0315(9) Uani 1 1 d U . .
H7C H -0.2030 1.1825 0.2263 0.038 Uiso 1 1 calc R . .
C8C C -0.2274(5) 1.1561(3) 0.26614(8) 0.0380(10) Uani 1 1 d U . .
H8C H -0.3172 1.1791 0.2682 0.046 Uiso 1 1 calc R . .
C9C C -0.1604(5) 1.1208(3) 0.28785(8) 0.0375(10) Uani 1 1 d U . .
H9C H -0.2021 1.1207 0.3054 0.045 Uiso 1 1 calc R . .
C10C C -0.0316(5) 1.0855(3) 0.28385(8) 0.0322(9) Uani 1 1 d U . .
C1R C 0.7537(12) 0.9009(7) 0.33412(18) 0.117(4) Uani 0.75 1 d PU F 13
H1R1 H 0.6831 0.9416 0.3303 0.175 Uiso 0.75 1 calc PR F 13
H1R2 H 0.8454 0.9203 0.3268 0.175 Uiso 0.75 1 calc PR F 13
H1R3 H 0.7671 0.8987 0.3543 0.175 Uiso 0.75 1 calc PR F 13
C2R C 0.7018(14) 0.8136(10) 0.3204(2) 0.116(3) Uani 0.75 1 d PU F 13
C3R C 0.7770(14) 0.7466(9) 0.3218(2) 0.114(3) Uani 0.75 1 d PU F 13
H3R H 0.8702 0.7554 0.3310 0.137 Uiso 0.75 1 calc PR F 13
C4R C 0.7240(15) 0.6614(9) 0.3100(2) 0.123(3) Uani 0.75 1 d PU F 13
H4R H 0.7828 0.6150 0.3108 0.147 Uiso 0.75 1 calc PR F 13
C5R C 0.5915(13) 0.6470(9) 0.2980(2) 0.112(3) Uani 0.75 1 d PU F 13
H5R H 0.5557 0.5882 0.2927 0.135 Uiso 0.75 1 calc PR F 13
C6R C 0.5041(14) 0.7071(10) 0.2926(3) 0.126(3) Uani 0.75 1 d PU F 13
H6R H 0.4164 0.6968 0.2814 0.151 Uiso 0.75 1 calc PR F 13
C7R C 0.5634(14) 0.7900(10) 0.3063(3) 0.135(3) Uani 0.75 1 d PU F 13
H7R H 0.5022 0.8354 0.3060 0.162 Uiso 0.75 1 calc PR F 13
O1F O 0.3444(7) 0.8853(4) 0.23698(17) 0.112(2) Uani 0.75 1 d PDU G 13
H1F H 0.2698 0.8505 0.2356 0.168 Uiso 0.75 1 calc PR G 13
C1F C 0.4573(11) 0.8423(7) 0.2394(4) 0.172(5) Uani 0.75 1 d PDU G 13
H1F1 H 0.4568 0.7976 0.2232 0.207 Uiso 0.75 1 calc PR G 13
H1F2 H 0.4541 0.8124 0.2566 0.207 Uiso 0.75 1 calc PR G 13
C2F C 0.5964(10) 0.9046(7) 0.2408(3) 0.135(5) Uani 0.75 1 d PDU G 13
H2F1 H 0.6788 0.8709 0.2381 0.203 Uiso 0.75 1 calc PR G 13
H2F2 H 0.6087 0.9392 0.2590 0.203 Uiso 0.75 1 calc PR G 13
H2F3 H 0.5896 0.9433 0.2260 0.203 Uiso 0.75 1 calc PR G 13
O3 O 0.522(2) 0.7281(18) 0.2637(5) 0.140(5) Uani 0.25 1 d PU H 14
C1S C 0.8100(13) 0.4414(7) 0.2433(3) 0.129(5) Uani 0.624(5) 1 d PU I 9
H1S1 H 0.8915 0.4601 0.2327 0.194 Uiso 0.624(5) 1 calc PR I 9
H1S2 H 0.8455 0.4230 0.2610 0.194 Uiso 0.624(5) 1 calc PR I 9
H1S3 H 0.7510 0.4897 0.2470 0.194 Uiso 0.624(5) 1 calc PR I 9
C2S C 0.7226(6) 0.3681(4) 0.22683(16) 0.079(3) Uani 0.624(5) 1 d PGU I 9
C3S C 0.6010(7) 0.3309(4) 0.23802(12) 0.067(2) Uani 0.624(5) 1 d PGU I 9
H3S H 0.5754 0.3526 0.2560 0.080 Uiso 0.624(5) 1 calc PR I 9
C4S C 0.5169(6) 0.2620(4) 0.22284(16) 0.072(2) Uani 0.624(5) 1 d PGU I 9
H4S H 0.4338 0.2366 0.2305 0.086 Uiso 0.624(5) 1 calc PR I 9
C5S C 0.5544(9) 0.2302(4) 0.19646(15) 0.088(3) Uani 0.624(5) 1 d PGU I 9
H5S H 0.4969 0.1831 0.1861 0.106 Uiso 0.624(5) 1 calc PR I 9
C6S C 0.6760(10) 0.2673(6) 0.18527(12) 0.092(3) Uani 0.624(5) 1 d PGU I 9
H6S H 0.7016 0.2456 0.1672 0.110 Uiso 0.624(5) 1 calc PR I 9
C7S C 0.7600(7) 0.3363(5) 0.20045(17) 0.093(3) Uani 0.624(5) 1 d PGU I 9
H7S H 0.8431 0.3616 0.1928 0.112 Uiso 0.624(5) 1 calc PR I 9
C1M C 0.4710(17) 0.2007(11) 0.2053(3) 0.065(3) Uani 0.376(5) 1 d PDU I 10
H1M1 H 0.3761 0.2236 0.2034 0.078 Uiso 0.376(5) 1 calc PR I 10
H1M2 H 0.4617 0.1418 0.1950 0.078 Uiso 0.376(5) 1 calc PR I 10
C2M C 0.5772(19) 0.2577(13) 0.1908(4) 0.075(4) Uani 0.376(5) 1 d PDU I 10
H2M1 H 0.5437 0.2578 0.1712 0.113 Uiso 0.376(5) 1 calc PR I 10
H2M2 H 0.6714 0.2350 0.1918 0.113 Uiso 0.376(5) 1 calc PR I 10
H2M3 H 0.5853 0.3170 0.2001 0.113 Uiso 0.376(5) 1 calc PR I 10
O3M O 0.5003(12) 0.1930(7) 0.2324(2) 0.069(3) Uani 0.376(5) 1 d PU I 10
H3M H 0.4703 0.1430 0.2359 0.104 Uiso 0.376(5) 1 calc PR I 10
C1T C 0.7499(13) 1.0425(6) 0.1603(2) 0.084(3) Uani 0.655(6) 1 d PU J 11
H1T1 H 0.6787 1.0683 0.1719 0.126 Uiso 0.655(6) 1 calc PR J 11
H1T2 H 0.7583 1.0723 0.1434 0.126 Uiso 0.655(6) 1 calc PR J 11
H1T3 H 0.8431 1.0486 0.1709 0.126 Uiso 0.655(6) 1 calc PR J 11
C2T C 0.7024(12) 0.9465(7) 0.1521(2) 0.075(2) Uani 0.655(6) 1 d PU J 11
C3T C 0.5721(13) 0.9075(8) 0.1599(2) 0.080(2) Uani 0.655(6) 1 d PU J 11
C4T C 0.5376(11) 0.8189(7) 0.1505(2) 0.078(2) Uani 0.655(6) 1 d PU J 11
H4T H 0.4515 0.7911 0.1564 0.093 Uiso 0.655(6) 1 calc PR J 11
C5T C 0.6143(16) 0.7733(14) 0.1347(3) 0.085(3) Uani 0.655(6) 1 d PU J 11
H5T H 0.5839 0.7141 0.1287 0.102 Uiso 0.655(6) 1 calc PR J 11
C6T C 0.7539(12) 0.8150(8) 0.1258(2) 0.082(2) Uani 0.655(6) 1 d PU J 11
H6T H 0.8137 0.7842 0.1138 0.098 Uiso 0.655(6) 1 calc PR J 11
C7T C 0.7879(13) 0.8974(8) 0.1357(2) 0.077(2) Uani 0.655(6) 1 d PU J 11
H7T H 0.8774 0.9245 0.1312 0.092 Uiso 0.655(6) 1 calc PR J 11
C1X C 0.656(3) 0.778(2) 0.1278(5) 0.066(5) Uani 0.345(6) 1 d PU J 12
H1X1 H 0.7341 0.7790 0.1151 0.100 Uiso 0.345(6) 1 calc PR J 12
H1X2 H 0.5639 0.7636 0.1170 0.100 Uiso 0.345(6) 1 calc PR J 12
H1X3 H 0.6692 0.7353 0.1409 0.100 Uiso 0.345(6) 1 calc PR J 12
C2X C 0.6566(18) 0.8557(8) 0.1418(3) 0.077(2) Uani 0.345(6) 1 d PGU J 12
C3X C 0.5620(15) 0.8798(9) 0.1618(3) 0.083(3) Uani 0.345(6) 1 d PGU J 12
H3X H 0.4831 0.8403 0.1653 0.099 Uiso 0.345(6) 1 calc PR J 12
C4X C 0.5830(16) 0.9615(10) 0.1768(3) 0.088(3) Uani 0.345(6) 1 d PGU J 12
H4X H 0.5184 0.9779 0.1905 0.105 Uiso 0.345(6) 1 calc PR J 12
C5X C 0.6984(17) 1.0192(8) 0.1718(3) 0.090(3) Uani 0.345(6) 1 d PGU J 12
H5X H 0.7127 1.0751 0.1821 0.108 Uiso 0.345(6) 1 calc PR J 12
C6X C 0.7930(15) 0.9951(10) 0.1518(3) 0.087(3) Uani 0.345(6) 1 d PGU J 12
H6X H 0.8719 1.0346 0.1484 0.105 Uiso 0.345(6) 1 calc PR J 12
C7X C 0.7720(16) 0.9134(11) 0.1368(3) 0.080(3) Uani 0.345(6) 1 d PGU J 12
H7X H 0.8366 0.8969 0.1231 0.096 Uiso 0.345(6) 1 calc PR J 12
N1A N 0.1780(3) 0.92694(18) 0.15407(6) 0.0222(7) Uani 1 1 d U . .
N2A N 0.1643(3) 1.09522(18) 0.17295(6) 0.0255(7) Uani 1 1 d U . .
N3A N 0.3369(3) 1.14389(19) 0.13226(6) 0.0273(7) Uani 1 1 d U . .
N4A N 0.3488(3) 0.97502(18) 0.11335(6) 0.0228(7) Uani 1 1 d U . .
N1B N 0.1656(4) 0.9662(2) 0.33495(6) 0.0322(8) Uani 1 1 d U . .
N2B N 0.1722(4) 0.7991(2) 0.31582(6) 0.0319(8) Uani 1 1 d U . .
N3B N 0.3478(4) 0.7761(2) 0.36048(6) 0.0342(8) Uani 1 1 d U E .
N4B N 0.3446(4) 0.9447(2) 0.37946(6) 0.0336(8) Uani 1 1 d U E .
N1C N 0.0483(3) 0.78985(18) 0.22592(6) 0.0250(7) Uani 1 1 d U . .
N2C N 0.0321(4) 1.08409(19) 0.25950(6) 0.0280(7) Uani 1 1 d U . .
Ni1 Ni 0.25870(5) 1.03539(3) 0.143430(9) 0.02314(13) Uani 1 1 d . . .
Ni2 Ni 0.25925(6) 0.87186(3) 0.347506(10) 0.03162(15) Uani 1 1 d . E .
O2 O 0.3340(5) 0.0640(3) 0.25587(9) 0.0837(12) Uani 1 1 d D . .
C1Z C 0.661(4) 0.6000(15) 0.4520(5) 0.277(12) Uani 0.50 1 d PDU . .
C4Z C 0.930(2) 0.5522(16) 0.4655(5) 0.272(11) Uani 0.50 1 d PDU . .
C2Z C 0.766(3) 0.5494(16) 0.4685(5) 0.271(10) Uani 0.50 1 d PDU . .
C5Z C 0.695(3) 0.5026(15) 0.4911(5) 0.274(10) Uani 0.50 1 d PDU . .
C6Z C 0.800(3) 0.4570(17) 0.5085(6) 0.292(10) Uani 0.50 1 d PDU . .
C3Z C 0.964(2) 0.4800(8) 0.5124(2) 0.297(9) Uani 1 1 d DU . .
H14S H 0.385(12) 0.012(6) 0.246(2) 0.26(6) Uiso 1 1 d D . .

loop_
_atom_site_aniso_label
_atom_site_aniso_U_11
_atom_site_aniso_U_22
_atom_site_aniso_U_33
_atom_site_aniso_U_23
_atom_site_aniso_U_13
_atom_site_aniso_U_12
C1A 0.030(2) 0.0172(17) 0.0242(18) 0.0058(14) 0.0021(15) 0.0037(15)
C2A 0.038(2) 0.0162(17) 0.0259(19) 0.0061(15) 0.0032(16) 0.0012(16)
C3A 0.036(2) 0.0148(17) 0.0248(18) 0.0044(14) 0.0020(16) 0.0028(15)
C4A 0.032(2) 0.0173(17) 0.0226(17) 0.0039(14) 0.0022(15) 0.0015(15)
C5A 0.034(2) 0.0212(18) 0.0219(18) 0.0059(15) 0.0017(16) 0.0002(16)
C6A 0.032(2) 0.0168(17) 0.0239(18) 0.0018(14) 0.0035(16) -0.0004(15)
C7A 0.034(2) 0.0173(17) 0.0283(19) 0.0032(15) 0.0041(16) 0.0033(15)
C8A 0.036(2) 0.0172(18) 0.037(2) 0.0028(16) 0.0104(18) 0.0047(16)
C9A 0.036(2) 0.0165(17) 0.034(2) 0.0044(15) 0.0104(17) 0.0039(16)
C10A 0.043(2) 0.0161(18) 0.039(2) 0.0096(16) 0.0090(18) 0.0090(16)
C11A 0.041(2) 0.0173(18) 0.033(2) 0.0080(15) 0.0085(18) 0.0033(16)
C12A 0.047(3) 0.0184(19) 0.040(2) 0.0079(17) 0.0113(19) 0.0012(17)
C13A 0.039(2) 0.0211(19) 0.037(2) 0.0060(17) 0.0091(18) -0.0052(17)
C14A 0.032(2) 0.0208(18) 0.0287(19) 0.0075(15) 0.0069(16) 0.0006(16)
C15A 0.032(2) 0.0245(19) 0.0265(18) 0.0062(15) 0.0002(16) 0.0016(16)
C16A 0.028(2) 0.0233(18) 0.0244(18) 0.0067(15) 0.0042(15) 0.0014(15)
C17A 0.034(2) 0.030(2) 0.031(2) 0.0033(17) 0.0112(17) 0.0042(17)
C18A 0.040(2) 0.027(2) 0.0266(19) 0.0034(16) 0.0053(17) 0.0050(17)
C19A 0.034(2) 0.0198(18) 0.0214(17) 0.0039(14) 0.0019(16) 0.0055(16)
C20A 0.031(2) 0.0161(17) 0.0260(18) 0.0043(14) -0.0020(16) 0.0015(15)
C21A 0.032(2) 0.0187(17) 0.0201(17) 0.0046(14) 0.0036(15) 0.0013(15)
C22A 0.031(2) 0.0218(18) 0.0205(17) 0.0020(15) -0.0007(15) 0.0013(16)
C23A 0.033(2) 0.0219(18) 0.0228(18) 0.0013(15) 0.0014(16) -0.0006(16)
C24A 0.037(2) 0.027(2) 0.0267(19) -0.0042(16) -0.0071(17) -0.0005(17)
C25A 0.044(2) 0.034(2) 0.033(2) 0.0001(17) -0.0090(18) 0.0075(19)
C26A 0.041(2) 0.026(2) 0.029(2) 0.0040(16) -0.0022(18) 0.0102(18)
C27A 0.034(2) 0.0218(19) 0.033(2) -0.0012(16) -0.0013(17) 0.0037(17)
C28A 0.078(4) 0.040(3) 0.078(4) -0.015(3) -0.034(3) 0.034(3)
C29A 0.052(3) 0.026(2) 0.080(4) 0.009(2) 0.001(3) 0.006(2)
C30A 0.062(3) 0.047(3) 0.069(3) 0.010(3) 0.024(3) 0.022(3)
C31A 0.036(5) 0.049(4) 0.039(4) -0.001(3) -0.006(3) 0.010(4)
C32A 0.050(5) 0.067(5) 0.105(6) -0.034(4) -0.046(4) 0.009(4)
C33A 0.027(4) 0.059(5) 0.053(5) 0.004(4) -0.007(3) 0.006(3)
C34A 0.039(4) 0.119(7) 0.056(5) 0.031(6) -0.017(4) -0.005(6)
C31V 0.041(6) 0.052(6) 0.041(6) 0.003(6) -0.014(6) 0.007(6)
C32V 0.051(8) 0.088(9) 0.062(8) -0.010(8) -0.038(7) 0.015(8)
C33V 0.037(9) 0.055(11) 0.041(10) 0.031(9) -0.008(8) 0.000(10)
C34V 0.041(10) 0.070(11) 0.055(10) 0.016(10) -0.012(9) -0.003(10)
C35A 0.031(2) 0.0245(19) 0.0267(18) 0.0052(15) 0.0051(16) 0.0019(16)
C36A 0.033(2) 0.028(2) 0.030(2) 0.0074(16) -0.0009(17) 0.0048(17)
C37A 0.029(2) 0.035(2) 0.034(2) 0.0059(17) 0.0032(17) 0.0027(17)
C38A 0.032(2) 0.038(2) 0.034(2) 0.0117(18) 0.0089(18) 0.0033(18)
C39A 0.036(2) 0.033(2) 0.031(2) 0.0101(17) 0.0067(17) 0.0070(18)
C40A 0.026(2) 0.031(2) 0.034(2) 0.0071(17) 0.0051(17) 0.0042(17)
C41A 0.028(2) 0.072(3) 0.042(2) 0.018(2) 0.0043(19) 0.012(2)
C42A 0.042(4) 0.107(6) 0.059(4) 0.027(4) -0.001(3) 0.037(4)
C43A 0.052(5) 0.092(6) 0.058(4) 0.006(4) 0.008(4) 0.042(4)
C44A 0.025(3) 0.096(6) 0.064(5) 0.012(4) -0.001(3) -0.006(3)
C42I 0.044(10) 0.090(12) 0.077(11) 0.024(10) 0.016(9) 0.037(9)
C43I 0.033(8) 0.103(10) 0.054(9) 0.029(9) -0.007(8) 0.013(9)
C44I 0.034(10) 0.086(12) 0.059(10) 0.030(10) 0.009(9) 0.010(9)
C45A 0.045(3) 0.046(2) 0.036(2) 0.0174(19) 0.008(2) 0.014(2)
C46A 0.058(3) 0.066(3) 0.039(3) 0.027(2) 0.011(2) 0.017(3)
C47A 0.053(3) 0.053(3) 0.039(3) 0.006(2) -0.003(2) 0.014(2)
C48A 0.057(3) 0.042(3) 0.038(2) 0.014(2) 0.004(2) 0.014(2)
C49A 0.041(2) 0.0165(18) 0.039(2) 0.0069(16) 0.0167(18) 0.0018(16)
C50A 0.043(2) 0.0206(19) 0.044(2) 0.0079(17) 0.0106(19) 0.0075(18)
C51A 0.038(2) 0.0182(18) 0.044(2) 0.0063(17) 0.0077(19) 0.0038(17)
C52A 0.036(2) 0.0162(18) 0.049(2) 0.0050(17) 0.0119(19) 0.0035(17)
C53A 0.031(2) 0.0211(19) 0.042(2) 0.0088(16) 0.0086(18) -0.0014(16)
C54A 0.036(2) 0.0190(18) 0.043(2) 0.0064(17) 0.0125(19) -0.0032(17)
C55A 0.039(2) 0.024(2) 0.050(2) 0.0048(18) 0.001(2) 0.0037(18)
C56A 0.073(4) 0.024(2) 0.062(3) 0.006(2) -0.012(3) -0.013(2)
C57A 0.050(3) 0.054(3) 0.057(3) -0.012(2) -0.001(2) 0.010(2)
C58A 0.042(3) 0.033(2) 0.077(3) 0.003(2) -0.005(3) 0.004(2)
C59A 0.036(2) 0.026(2) 0.055(3) 0.0039(19) 0.003(2) -0.0001(18)
C60A 0.047(4) 0.144(6) 0.081(4) 0.025(4) 0.012(3) 0.027(4)
C61A 0.077(4) 0.035(3) 0.079(4) 0.014(3) -0.038(3) -0.001(3)
C62A 0.052(3) 0.044(3) 0.084(4) -0.006(3) -0.015(3) -0.002(2)
C1B 0.044(2) 0.035(2) 0.0219(18) 0.0001(16) 0.0012(17) 0.0044(18)
C2B 0.049(3) 0.035(2) 0.028(2) -0.0014(17) 0.0029(19) 0.011(2)
C3B 0.043(2) 0.032(2) 0.0241(19) 0.0020(16) 0.0015(17) 0.0064(18)
C4B 0.043(2) 0.029(2) 0.0243(19) 0.0050(16) 0.0034(17) -0.0015(18)
C5B 0.041(2) 0.030(2) 0.0185(18) 0.0059(16) 0.0001(16) -0.0041(18)
C6B 0.046(2) 0.0249(19) 0.0210(18) 0.0062(15) 0.0053(17) -0.0011(17)
C7B 0.048(2) 0.0231(19) 0.0231(18) 0.0054(15) 0.0016(17) -0.0049(17)
C8B 0.056(3) 0.027(2) 0.029(2) 0.0091(17) -0.0044(19) -0.0102(19)
C9B 0.053(3) 0.029(2) 0.0243(19) 0.0083(16) -0.0029(18) -0.0066(19)
C10B 0.064(3) 0.028(2) 0.030(2) 0.0081(17) -0.008(2) -0.009(2)
C11B 0.064(3) 0.030(2) 0.028(2) 0.0115(17) -0.005(2) -0.008(2)
C12B 0.073(3) 0.029(2) 0.044(2) 0.0139(19) -0.012(2) -0.003(2)
C13B 0.061(3) 0.034(2) 0.040(2) 0.0103(19) -0.012(2) -0.001(2)
C14B 0.049(3) 0.033(2) 0.0231(19) 0.0100(16) -0.0025(18) -0.0019(19)
C15B 0.042(2) 0.035(2) 0.0242(19) 0.0063(17) 0.0047(17) -0.0038(18)
C16B 0.044(2) 0.038(2) 0.0230(19) 0.0061(17) -0.0027(17) -0.0028(19)
C17B 0.055(3) 0.040(2) 0.026(2) 0.0040(18) -0.0068(19) -0.001(2)
C18B 0.059(3) 0.037(2) 0.025(2) -0.0023(18) -0.006(2) 0.003(2)
C19B 0.055(3) 0.036(2) 0.0188(18) 0.0013(16) -0.0006(18) 0.001(2)
C20B 0.053(3) 0.038(2) 0.0141(17) 0.0002(16) 0.0056(17) 0.0042(19)
C21B 0.049(3) 0.037(2) 0.0193(18) 0.0029(16) -0.0024(18) 0.0040(19)
C22B 0.047(3) 0.039(2) 0.025(2) 0.0053(18) 0.0029(18) 0.004(2)
C23B 0.046(2) 0.037(2) 0.029(2) 0.0062(17) 0.0014(18) 0.0074(19)
C24B 0.043(3) 0.037(2) 0.029(2) 0.0008(18) -0.0011(19) 0.0095(19)
C25B 0.039(2) 0.041(2) 0.030(2) 0.0030(18) -0.0017(18) 0.0014(19)
C26B 0.049(3) 0.036(2) 0.026(2) 0.0021(17) -0.0039(19) -0.002(2)
C27B 0.049(3) 0.036(2) 0.047(2) 0.011(2) 0.001(2) -0.002(2)
C28B 0.059(7) 0.050(5) 0.076(7) 0.001(5) 0.019(5) -0.006(5)
C29B 0.070(6) 0.037(4) 0.059(6) 0.012(4) 0.015(5) 0.007(4)
C30B 0.097(8) 0.057(6) 0.068(6) 0.020(5) -0.030(5) -0.028(5)
C28G 0.066(10) 0.032(6) 0.056(8) 0.021(6) 0.004(8) -0.018(8)
C29G 0.062(9) 0.039(7) 0.078(10) -0.008(8) 0.007(9) -0.013(7)
C30G 0.073(9) 0.039(8) 0.061(9) 0.016(6) -0.010(7) -0.018(7)
C31B 0.048(3) 0.049(3) 0.048(3) 0.003(2) 0.009(2) 0.001(2)
C32B 0.043(3) 0.101(5) 0.094(4) 0.038(4) 0.006(3) 0.007(3)
C33B 0.087(5) 0.084(5) 0.108(5) -0.024(4) 0.056(4) -0.009(4)
C34B 0.064(4) 0.077(4) 0.066(3) 0.028(3) 0.020(3) 0.006(3)
C35B 0.042(2) 0.033(2) 0.032(2) 0.0071(17) 0.0000(18) -0.0017(18)
C36B 0.049(3) 0.033(2) 0.034(2) 0.0041(18) 0.014(2) -0.001(2)
C37B 0.038(2) 0.038(2) 0.049(2) 0.013(2) 0.007(2) -0.0001(19)
C38B 0.035(2) 0.053(3) 0.039(2) 0.009(2) 0.0000(19) 0.005(2)
C39B 0.045(3) 0.054(3) 0.031(2) 0.0100(19) -0.0002(19) 0.007(2)
C40B 0.037(2) 0.054(3) 0.037(2) 0.013(2) 0.0078(19) 0.005(2)
C41B 0.042(3) 0.081(4) 0.063(3) 0.024(3) 0.014(2) 0.014(3)
C42B 0.048(6) 0.104(8) 0.080(8) 0.046(7) 0.018(6) -0.005(6)
C43B 0.037(5) 0.096(7) 0.061(6) 0.030(5) 0.005(4) 0.014(5)
C44B 0.065(6) 0.106(9) 0.060(7) 0.000(6) 0.004(6) 0.041(6)
C42D 0.048(6) 0.093(8) 0.071(7) 0.025(6) 0.017(6) 0.002(6)
C43D 0.054(6) 0.093(8) 0.074(7) 0.008(6) 0.013(6) 0.029(6)
C44D 0.048(6) 0.111(10) 0.067(8) -0.003(7) 0.018(6) 0.017(7)
C45B 0.060(3) 0.058(3) 0.041(2) 0.012(2) -0.003(2) 0.007(2)
C46B 0.078(4) 0.074(4) 0.042(3) 0.002(3) -0.007(3) -0.002(3)
C47B 0.080(4) 0.055(3) 0.040(3) 0.016(2) 0.008(3) 0.010(3)
C48B 0.059(3) 0.062(3) 0.029(2) 0.007(2) 0.007(2) 0.010(3)
C49B 0.053(5) 0.023(4) 0.026(4) 0.012(3) 0.003(4) -0.001(4)
C50B 0.053(5) 0.029(4) 0.025(4) 0.012(3) 0.007(4) -0.006(4)
C51B 0.053(5) 0.023(3) 0.025(4) 0.003(3) 0.006(3) -0.001(4)
C52B 0.046(5) 0.025(4) 0.031(4) 0.006(3) 0.006(3) -0.005(4)
C53B 0.050(4) 0.029(4) 0.045(4) 0.011(3) 0.010(3) 0.003(3)
C54B 0.052(5) 0.026(4) 0.040(4) 0.009(3) 0.009(4) 0.002(4)
C55B 0.062(5) 0.030(4) 0.041(4) -0.006(3) 0.012(4) 0.003(4)
C56B 0.073(6) 0.054(5) 0.071(6) -0.013(5) 0.020(5) -0.004(5)
C57B 0.089(8) 0.032(5) 0.138(9) 0.003(6) 0.051(7) 0.000(5)
C58B 0.113(8) 0.082(9) 0.067(7) -0.037(8) 0.001(6) 0.027(8)
C59B 0.055(5) 0.048(5) 0.071(6) 0.009(4) 0.015(5) -0.010(4)
C60B 0.072(7) 0.071(7) 0.066(6) 0.021(5) 0.015(6) -0.004(5)
C61B 0.077(7) 0.061(6) 0.109(7) 0.016(6) 0.007(6) -0.027(5)
C62B 0.061(7) 0.078(7) 0.105(8) 0.015(6) -0.006(6) -0.011(6)
C2E 0.122(13) 0.247(15) 0.074(9) 0.018(11) 0.031(10) -0.083(11)
C1E 0.076(8) 0.225(9) 0.066(8) 0.042(7) 0.008(7) -0.028(7)
O1E 0.050(5) 0.233(10) 0.053(4) 0.032(6) 0.002(4) -0.035(5)
C49H 0.054(5) 0.025(4) 0.029(5) 0.015(4) 0.000(4) -0.002(5)
C50H 0.054(6) 0.028(4) 0.030(5) 0.008(4) -0.002(5) -0.001(5)
C51H 0.055(5) 0.028(4) 0.037(4) 0.009(4) -0.001(4) 0.000(4)
C52H 0.051(6) 0.026(4) 0.041(5) 0.012(4) 0.000(4) 0.000(4)
C53H 0.049(5) 0.030(5) 0.045(5) 0.014(4) 0.004(4) -0.001(4)
C54H 0.049(5) 0.028(5) 0.034(5) 0.008(4) 0.003(4) 0.002(4)
C55H 0.062(6) 0.032(4) 0.047(5) 0.001(4) 0.003(5) 0.001(5)
C56H 0.064(7) 0.039(6) 0.058(7) 0.006(5) 0.001(6) 0.004(5)
C57H 0.079(8) 0.047(8) 0.057(8) -0.017(7) -0.011(7) -0.005(8)
C58H 0.078(7) 0.036(6) 0.072(7) 0.001(5) 0.010(6) 0.004(6)
C59H 0.054(5) 0.046(5) 0.071(5) 0.020(4) 0.003(5) -0.006(4)
C60H 0.069(8) 0.090(8) 0.110(9) 0.048(7) -0.024(7) -0.011(7)
C61H 0.070(8) 0.061(7) 0.090(8) 0.042(7) -0.006(7) -0.018(6)
C62H 0.070(8) 0.085(9) 0.102(10) 0.034(8) 0.011(8) -0.026(7)
C1H 0.115(12) 0.255(18) 0.088(11) -0.021(12) 0.058(10) -0.112(13)
C2H 0.065(8) 0.219(10) 0.059(8) 0.046(7) 0.003(7) -0.033(8)
O1H 0.040(7) 0.206(11) 0.057(6) 0.038(7) -0.001(5) 0.001(7)
C1C 0.036(2) 0.0151(17) 0.0267(18) 0.0045(14) 0.0025(16) 0.0032(15)
C2C 0.036(2) 0.029(2) 0.0261(19) 0.0045(16) -0.0018(17) -0.0015(17)
C3C 0.035(2) 0.041(2) 0.036(2) 0.0075(19) 0.0011(18) -0.0085(19)
C4C 0.039(2) 0.038(2) 0.027(2) 0.0098(17) 0.0061(18) -0.0047(19)
C5C 0.040(2) 0.0213(18) 0.0250(18) 0.0037(15) 0.0038(17) 0.0003(16)
C6C 0.036(2) 0.0173(17) 0.0253(18) -0.0003(15) 0.0040(16) -0.0009(16)
C7C 0.036(2) 0.030(2) 0.030(2) 0.0076(17) 0.0054(17) 0.0041(17)
C8C 0.037(2) 0.043(2) 0.036(2) 0.0045(19) 0.0061(19) 0.0082(19)
C9C 0.046(3) 0.040(2) 0.028(2) 0.0049(18) 0.0055(19) 0.007(2)
C10C 0.045(2) 0.027(2) 0.0234(19) -0.0019(16) -0.0006(17) 0.0041(18)
C1R 0.134(8) 0.142(9) 0.060(5) 0.008(6) 0.038(5) -0.075(7)
C2R 0.099(6) 0.159(8) 0.098(6) 0.028(6) 0.047(5) 0.007(6)
C3R 0.111(7) 0.153(8) 0.083(5) 0.031(6) 0.040(5) 0.001(6)
C4R 0.128(7) 0.155(8) 0.087(6) 0.027(6) 0.038(6) -0.012(7)
C5R 0.092(6) 0.153(8) 0.090(6) 0.017(6) 0.039(5) -0.023(6)
C6R 0.088(6) 0.170(8) 0.116(6) 0.004(6) 0.037(6) -0.012(6)
C7R 0.097(6) 0.184(8) 0.122(7) 0.006(6) 0.033(6) 0.006(6)
O1F 0.077(4) 0.057(4) 0.193(7) -0.016(4) 0.000(5) 0.000(3)
C1F 0.132(9) 0.095(8) 0.270(12) -0.068(9) -0.011(10) 0.014(7)
C2F 0.058(6) 0.100(7) 0.224(12) -0.075(8) 0.015(7) -0.018(5)
O3 0.098(10) 0.181(12) 0.135(10) 0.007(10) 0.025(9) -0.014(10)
C1S 0.093(8) 0.056(6) 0.235(13) 0.051(8) -0.054(9) -0.009(6)
C2S 0.065(5) 0.068(5) 0.118(6) 0.057(5) 0.013(5) 0.035(4)
C3S 0.055(5) 0.062(5) 0.093(5) 0.036(4) 0.015(4) 0.020(4)
C4S 0.058(5) 0.077(5) 0.088(5) 0.032(4) -0.003(4) 0.020(4)
C5S 0.087(6) 0.096(6) 0.084(6) 0.032(5) -0.026(5) 0.019(5)
C6S 0.101(7) 0.112(6) 0.079(5) 0.051(5) 0.007(5) 0.055(6)
C7S 0.084(6) 0.104(6) 0.115(6) 0.078(5) 0.024(5) 0.050(5)
C1M 0.063(7) 0.082(7) 0.054(6) 0.024(5) -0.008(5) 0.005(6)
C2M 0.050(7) 0.104(8) 0.076(7) 0.072(7) -0.016(6) -0.032(7)
O3M 0.066(6) 0.067(7) 0.076(6) 0.025(5) 0.003(5) -0.001(5)
C1T 0.114(7) 0.066(6) 0.070(6) 0.010(5) -0.029(6) 0.012(6)
C2T 0.076(4) 0.077(4) 0.071(4) 0.031(3) -0.028(4) 0.000(4)
C3T 0.071(4) 0.089(5) 0.079(4) 0.028(4) -0.025(4) 0.008(4)
C4T 0.055(4) 0.093(5) 0.086(5) 0.035(4) -0.026(4) -0.006(4)
C5T 0.073(6) 0.092(5) 0.088(6) 0.027(5) -0.038(5) -0.004(5)
C6T 0.072(5) 0.094(5) 0.079(5) 0.023(4) -0.024(4) 0.004(4)
C7T 0.076(4) 0.086(4) 0.073(4) 0.042(4) -0.023(4) 0.008(4)
C1X 0.049(10) 0.090(9) 0.063(10) 0.020(9) -0.006(8) 0.014(9)
C2X 0.068(4) 0.085(4) 0.078(4) 0.031(4) -0.027(4) 0.007(4)
C3X 0.071(5) 0.093(6) 0.085(6) 0.023(6) -0.030(5) 0.013(6)
C4X 0.084(6) 0.098(6) 0.079(6) 0.021(5) -0.025(5) 0.007(5)
C5X 0.097(6) 0.093(7) 0.078(6) 0.020(6) -0.024(6) 0.002(6)
C6X 0.090(6) 0.094(6) 0.078(5) 0.031(5) -0.030(5) 0.006(5)
C7X 0.077(5) 0.089(5) 0.076(5) 0.036(5) -0.026(5) 0.007(5)
N1A 0.0297(17) 0.0161(15) 0.0208(15) 0.0019(12) 0.0038(13) 0.0003(13)
N2A 0.0360(19) 0.0137(15) 0.0274(16) 0.0025(12) 0.0078(14) 0.0017(13)
N3A 0.0325(18) 0.0204(16) 0.0306(17) 0.0044(13) 0.0097(14) 0.0038(14)
N4A 0.0287(17) 0.0166(15) 0.0238(15) 0.0047(12) 0.0009(13) 0.0034(13)
N1B 0.046(2) 0.0300(18) 0.0208(16) 0.0040(14) 0.0000(15) 0.0023(15)
N2B 0.046(2) 0.0248(17) 0.0251(16) 0.0091(13) -0.0012(15) -0.0022(15)
N3B 0.052(2) 0.0269(17) 0.0222(16) 0.0059(14) -0.0037(15) -0.0056(16)
N4B 0.045(2) 0.0330(18) 0.0233(16) 0.0043(14) -0.0009(15) 0.0052(16)
N1C 0.0366(19) 0.0171(15) 0.0217(15) 0.0050(12) 0.0023(13) 0.0007(13)
N2C 0.0379(19) 0.0208(16) 0.0248(16) -0.0005(13) 0.0014(14) 0.0028(14)
Ni1 0.0324(3) 0.0135(2) 0.0243(2) 0.00444(18) 0.0060(2) 0.00166(19)
Ni2 0.0484(4) 0.0263(3) 0.0196(3) 0.0059(2) -0.0013(2) -0.0014(2)
O2 0.084(3) 0.083(3) 0.085(3) 0.016(3) 0.006(2) 0.007(3)
C1Z 0.55(3) 0.107(14) 0.145(15) 0.028(12) -0.126(18) -0.063(18)
C4Z 0.56(3) 0.090(10) 0.136(12) -0.017(9) -0.098(17) -0.008(17)
C2Z 0.56(3) 0.088(9) 0.133(11) -0.018(8) -0.091(15) -0.022(15)
C5Z 0.57(3) 0.097(10) 0.128(11) -0.030(8) -0.077(14) -0.012(13)
C6Z 0.58(3) 0.113(10) 0.158(12) -0.045(9) -0.055(15) -0.007(13)
C3Z 0.58(3) 0.111(10) 0.171(12) -0.051(8) -0.034(15) -0.007(13)

loop_
_atom_type_symbol
_atom_type_description
_atom_type_scat_dispersion_real
_atom_type_scat_dispersion_imag
_atom_type_scat_source
C C 0.0033 0.0016 'International Tables Vol C Tables 4.2.6.8 and 6.1.1.4'
H H 0.0000 0.0000 'International Tables Vol C Tables 4.2.6.8 and 6.1.1.4'
N N 0.0061 0.0033 'International Tables Vol C Tables 4.2.6.8 and 6.1.1.4'
Ni Ni 0.3393 1.1124 'International Tables Vol C Tables 4.2.6.8 and 6.1.1.4'
O O 0.0106 0.0060 'International Tables Vol C Tables 4.2.6.8 and 6.1.1.4'

loop_
_geom_angle_atom_site_label_1
_geom_angle_atom_site_label_2
_geom_angle_atom_site_label_3
_geom_angle
_geom_angle_site_symmetry_1
_geom_angle_site_symmetry_3
C20A C1A N1A 125.6(3) . .
C20A C1A C2A 124.5(3) . .
N1A C1A C2A 109.6(3) . .
C3A C2A C1A 108.4(3) . .
C3A C2A H2A 125.8 . .
C1A C2A H2A 125.8 . .
C2A C3A C4A 106.0(3) . .
C2A C3A C1C 126.8(3) . .
C4A C3A C1C 127.1(3) . .
N1A C4A C5A 124.8(3) . .
N1A C4A C3A 110.3(3) . .
C5A C4A C3A 123.8(3) . .
C4A C5A C6A 122.5(3) . .
C4A C5A H5A 118.7 . .
C6A C5A H5A 118.7 . .
N2A C6A C5A 124.0(3) . .
N2A C6A C7A 110.9(3) . .
C5A C6A C7A 124.2(3) . .
C8A C7A C6A 105.6(3) . .
C8A C7A C6C 125.4(3) . .
C6A C7A C6C 128.9(3) . .
C7A C8A C9A 108.2(3) . .
C7A C8A H8A 125.9 . .
C9A C8A H8A 125.9 . .
N2A C9A C10A 125.4(3) . .
N2A C9A C8A 109.9(3) . .
C10A C9A C8A 124.2(3) . .
C11A C10A C9A 120.6(3) . .
C11A C10A C49A 118.6(3) . .
C9A C10A C49A 120.4(3) . .
C10A C11A N3A 126.5(3) . .
C10A C11A C12A 123.8(3) . .
N3A C11A C12A 109.6(3) . .
C13A C12A C11A 107.6(3) . .
C13A C12A H12A 126.2 . .
C11A C12A H12A 126.2 . .
C12A C13A C14A 106.9(4) . .
C12A C13A H13A 126.5 . .
C14A C13A H13A 126.5 . .
N3A C14A C15A 125.4(3) . .
N3A C14A C13A 110.4(3) . .
C15A C14A C13A 123.8(3) . .
C14A C15A C16A 121.1(4) . .
C14A C15A C35A 119.3(3) . .
C16A C15A C35A 118.5(3) . .
N4A C16A C15A 125.1(3) . .
N4A C16A C17A 110.4(3) . .
C15A C16A C17A 123.8(3) . .
C18A C17A C16A 107.0(3) . .
C18A C17A H17A 126.5 . .
C16A C17A H17A 126.5 . .
C17A C18A C19A 107.3(3) . .
C17A C18A H18A 126.4 . .
C19A C18A H18A 126.4 . .
N4A C19A C20A 125.1(3) . .
N4A C19A C18A 110.4(3) . .
C20A C19A C18A 124.5(3) . .
C1A C20A C19A 121.1(3) . .
C1A C20A C21A 120.8(3) . .
C19A C20A C21A 118.1(3) . .
C26A C21A C22A 119.3(3) . .
C26A C21A C20A 118.8(3) . .
C22A C21A C20A 121.8(3) . .
C23A C22A C21A 121.1(3) . .
C23A C22A H22A 119.5 . .
C21A C22A H22A 119.5 . .
C22A C23A C24A 117.7(3) . .
C22A C23A C27A 122.6(3) . .
C24A C23A C27A 119.7(3) . .
C25A C24A C23A 122.9(4) . .
C25A C24A H24A 118.5 . .
C23A C24A H24A 118.5 . .
C24A C25A C26A 117.4(4) . .
C24A C25A C31V 122.2(18) . .
C26A C25A C31V 118.9(18) . .
C24A C25A C31A 121.8(6) . .
C26A C25A C31A 120.8(6) . .
C31V C25A C31A 15.2(15) . .
C21A C26A C25A 121.6(4) . .
C21A C26A H26A 119.2 . .
C25A C26A H26A 119.2 . .
C29A C27A C28A 107.8(4) . .
C29A C27A C30A 108.2(4) . .
C28A C27A C30A 109.0(4) . .
C29A C27A C23A 111.8(3) . .
C28A C27A C23A 112.2(3) . .
C30A C27A C23A 107.8(3) . .
C27A C28A H28A 109.5 . .
C27A C28A H28B 109.5 . .
H28A C28A H28B 109.5 . .
C27A C28A H28C 109.5 . .
H28A C28A H28C 109.5 . .
H28B C28A H28C 109.5 . .
C27A C29A H29A 109.5 . .
C27A C29A H29B 109.5 . .
H29A C29A H29B 109.5 . .
C27A C29A H29C 109.5 . .
H29A C29A H29C 109.5 . .
H29B C29A H29C 109.5 . .
C27A C30A H30A 109.5 . .
C27A C30A H30B 109.5 . .
H30A C30A H30B 109.5 . .
C27A C30A H30C 109.5 . .
H30A C30A H30C 109.5 . .
H30B C30A H30C 109.5 . .
C34A C31A C32A 110.8(9) . .
C34A C31A C25A 107.3(7) . .
C32A C31A C25A 112.7(9) . .
C34A C31A C33A 108.8(10) . .
C32A C31A C33A 105.8(8) . .
C25A C31A C33A 111.4(8) . .
C31A C32A H32A 109.5 . .
C31A C32A H32B 109.5 . .
H32A C32A H32B 109.5 . .
C31A C32A H32C 109.5 . .
H32A C32A H32C 109.5 . .
H32B C32A H32C 109.5 . .
C31A C33A H33A 109.5 . .
C31A C33A H33B 109.5 . .
H33A C33A H33B 109.5 . .
C31A C33A H33C 109.5 . .
H33A C33A H33C 109.5 . .
H33B C33A H33C 109.5 . .
C31A C34A H34A 109.5 . .
C31A C34A H34B 109.5 . .
H34A C34A H34B 109.5 . .
C31A C34A H34C 109.5 . .
H34A C34A H34C 109.5 . .
H34B C34A H34C 109.5 . .
C34V C31V C32V 118(3) . .
C34V C31V C25A 100(3) . .
C32V C31V C25A 116(3) . .
C34V C31V C33V 109(3) . .
C32V C31V C33V 101(3) . .
C25A C31V C33V 114(3) . .
C31V C32V H32G 109.5 . .
C31V C32V H32H 109.5 . .
H32G C32V H32H 109.5 . .
C31V C32V H32I 109.5 . .
H32G C32V H32I 109.5 . .
H32H C32V H32I 109.5 . .
C31V C33V H33G 109.5 . .
C31V C33V H33H 109.5 . .
H33G C33V H33H 109.5 . .
C31V C33V H33I 109.5 . .
H33G C33V H33I 109.5 . .
H33H C33V H33I 109.5 . .
C31V C34V H34G 109.5 . .
C31V C34V H34H 109.5 . .
H34G C34V H34H 109.5 . .
C31V C34V H34I 109.5 . .
H34G C34V H34I 109.5 . .
H34H C34V H34I 109.5 . .
C40A C35A C36A 118.9(4) . .
C40A C35A C15A 119.1(3) . .
C36A C35A C15A 122.0(3) . .
C37A C36A C35A 121.3(3) . .
C37A C36A H36A 119.4 . .
C35A C36A H36A 119.4 . .
C36A C37A C38A 117.9(4) . .
C36A C37A C41A 122.0(4) . .
C38A C37A C41A 120.1(4) . .
C39A C38A C37A 122.5(4) . .
C39A C38A H38A 118.8 . .
C37A C38A H38A 118.8 . .
C40A C39A C38A 117.4(4) . .
C40A C39A C45A 119.7(4) . .
C38A C39A C45A 122.8(4) . .
C39A C40A C35A 122.0(4) . .
C39A C40A H40A 119.0 . .
C35A C40A H40A 119.0 . .
C43I C41A C43A 138.2(10) . .
C43I C41A C42A 64.5(11) . .
C43A C41A C42A 111.0(5) . .
C43I C41A C37A 110.3(10) . .
C43A C41A C37A 109.4(4) . .
C42A C41A C37A 112.0(4) . .
C43I C41A C44A 45.9(10) . .
C43A C41A C44A 108.6(5) . .
C42A C41A C44A 107.8(5) . .
C37A C41A C44A 107.9(4) . .
C43I C41A C44I 106.5(14) . .
C43A C41A C44I 41.9(10) . .
C42A C41A C44I 130.3(9) . .
C37A C41A C44I 116.5(8) . .
C44A C41A C44I 67.1(11) . .
C43I C41A C42I 109.0(14) . .
C43A C41A C42I 68.3(10) . .
C42A C41A C42I 46.9(9) . .
C37A C41A C42I 109.8(9) . .
C44A C41A C42I 140.8(10) . .
C44I C41A C42I 104.4(13) . .
C41A C42A H42A 109.5 . .
C41A C42A H42B 109.5 . .
H42A C42A H42B 109.5 . .
C41A C42A H42C 109.5 . .
H42A C42A H42C 109.5 . .
H42B C42A H42C 109.5 . .
C41A C43A H43A 109.5 . .
C41A C43A H43B 109.5 . .
H43A C43A H43B 109.5 . .
C41A C43A H43C 109.5 . .
H43A C43A H43C 109.5 . .
H43B C43A H43C 109.5 . .
C41A C44A H44A 109.5 . .
C41A C44A H44B 109.5 . .
H44A C44A H44B 109.5 . .
C41A C44A H44C 109.5 . .
H44A C44A H44C 109.5 . .
H44B C44A H44C 109.5 . .
C41A C42I H42D 109.5 . .
C41A C42I H42E 109.5 . .
H42D C42I H42E 109.5 . .
C41A C42I H42F 109.5 . .
H42D C42I H42F 109.5 . .
H42E C42I H42F 109.5 . .
C41A C43I H43D 109.5 . .
C41A C43I H43E 109.5 . .
H43D C43I H43E 109.5 . .
C41A C43I H43F 109.5 . .
H43D C43I H43F 109.5 . .
H43E C43I H43F 109.5 . .
C41A C44I H44D 109.5 . .
C41A C44I H44E 109.5 . .
H44D C44I H44E 109.5 . .
C41A C44I H44F 109.5 . .
H44D C44I H44F 109.5 . .
H44E C44I H44F 109.5 . .
C46A C45A C48A 110.8(4) . .
C46A C45A C39A 113.6(4) . .
C48A C45A C39A 109.2(3) . .
C46A C45A C47A 107.1(4) . .
C48A C45A C47A 107.8(4) . .
C39A C45A C47A 108.2(4) . .
C45A C46A H46A 109.5 . .
C45A C46A H46B 109.5 . .
H46A C46A H46B 109.5 . .
C45A C46A H46C 109.5 . .
H46A C46A H46C 109.5 . .
H46B C46A H46C 109.5 . .
C45A C47A H47A 109.5 . .
C45A C47A H47B 109.5 . .
H47A C47A H47B 109.5 . .
C45A C47A H47C 109.5 . .
H47A C47A H47C 109.5 . .
H47B C47A H47C 109.5 . .
C45A C48A H48A 109.5 . .
C45A C48A H48B 109.5 . .
H48A C48A H48B 109.5 . .
C45A C48A H48C 109.5 . .
H48A C48A H48C 109.5 . .
H48B C48A H48C 109.5 . .
C54A C49A C50A 120.6(4) . .
C54A C49A C10A 119.9(4) . .
C50A C49A C10A 119.3(4) . .
C49A C50A C51A 120.3(4) . .
C49A C50A H50A 119.9 . .
C51A C50A H50A 119.9 . .
C52A C51A C50A 117.9(4) . .
C52A C51A C55A 120.5(3) . .
C50A C51A C55A 121.7(4) . .
C53A C52A C51A 123.3(4) . .
C53A C52A H52A 118.3 . .
C51A C52A H52A 118.3 . .
C52A C53A C54A 117.1(4) . .
C52A C53A C59A 121.8(3) . .
C54A C53A C59A 121.0(4) . .
C49A C54A C53A 120.8(4) . .
C49A C54A H54A 119.6 . .
C53A C54A H54A 119.6 . .
C58A C55A C57A 109.0(4) . .
C58A C55A C56A 107.8(4) . .
C57A C55A C56A 109.8(4) . .
C58A C55A C51A 112.8(3) . .
C57A C55A C51A 108.2(4) . .
C56A C55A C51A 109.3(4) . .
C55A C56A H56A 109.5 . .
C55A C56A H56B 109.5 . .
H56A C56A H56B 109.5 . .
C55A C56A H56C 109.5 . .
H56A C56A H56C 109.5 . .
H56B C56A H56C 109.5 . .
C55A C57A H57A 109.5 . .
C55A C57A H57B 109.5 . .
H57A C57A H57B 109.5 . .
C55A C57A H57C 109.5 . .
H57A C57A H57C 109.5 . .
H57B C57A H57C 109.5 . .
C55A C58A H58A 109.5 . .
C55A C58A H58B 109.5 . .
H58A C58A H58B 109.5 . .
C55A C58A H58C 109.5 . .
H58A C58A H58C 109.5 . .
H58B C58A H58C 109.5 . .
C61A C59A C60A 108.5(5) . .
C61A C59A C62A 106.4(4) . .
C60A C59A C62A 109.8(4) . .
C61A C59A C53A 110.9(4) . .
C60A C59A C53A 109.0(4) . .
C62A C59A C53A 112.1(4) . .
C59A C60A H60A 109.5 . .
C59A C60A H60B 109.5 . .
H60A C60A H60B 109.5 . .
C59A C60A H60C 109.5 . .
H60A C60A H60C 109.5 . .
H60B C60A H60C 109.5 . .
C59A C61A H61A 109.5 . .
C59A C61A H61B 109.5 . .
H61A C61A H61B 109.5 . .
C59A C61A H61C 109.5 . .
H61A C61A H61C 109.5 . .
H61B C61A H61C 109.5 . .
C59A C62A H62A 109.5 . .
C59A C62A H62B 109.5 . .
H62A C62A H62B 109.5 . .
C59A C62A H62C 109.5 . .
H62A C62A H62C 109.5 . .
H62B C62A H62C 109.5 . .
N1B C1B C20B 124.8(4) . .
N1B C1B C2B 110.1(3) . .
C20B C1B C2B 124.4(4) . .
C3B C2B C1B 107.9(4) . .
C3B C2B H2B 126.1 . .
C1B C2B H2B 126.1 . .
C2B C3B C4B 106.1(3) . .
C2B C3B C10C 126.7(4) . .
C4B C3B C10C 127.1(3) . .
C5B C4B N1B 124.2(4) . .
C5B C4B C3B 124.6(4) . .
N1B C4B C3B 110.4(3) . .
C6B C5B C4B 122.2(3) . .
C6B C5B H5B 118.9 . .
C4B C5B H5B 118.9 . .
C5B C6B N2B 124.1(3) . .
C5B C6B C7B 124.2(4) . .
N2B C6B C7B 110.5(3) . .
C8B C7B C6B 106.2(3) . .
C8B C7B C5C 126.1(4) . .
C6B C7B C5C 127.5(3) . .
C7B C8B C9B 107.9(4) . .
C7B C8B H8B 126.0 . .
C9B C8B H8B 126.0 . .
C10B C9B N2B 124.2(4) . .
C10B C9B C8B 125.3(4) . .
N2B C9B C8B 110.1(3) . .
C11B C10B C9B 122.1(4) . .
C11B C10B C49B 121.2(6) . .
C9B C10B C49B 116.5(6) . .
C11B C10B C49H 117.5(8) . .
C9B C10B C49H 119.0(8) . .
C49B C10B C49H 17.0(8) . .
C10B C11B N3B 125.2(4) . .
C10B C11B C12B 124.8(4) . .
N3B C11B C12B 109.8(4) . .
C13B C12B C11B 107.5(4) . .
C13B C12B H12B 126.2 . .
C11B C12B H12B 126.2 . .
C12B C13B C14B 106.8(4) . .
C12B C13B H13B 126.6 . .
C14B C13B H13B 126.6 . .
N3B C14B C15B 124.9(4) . .
N3B C14B C13B 110.4(4) . .
C15B C14B C13B 123.9(4) . .
C14B C15B C16B 120.9(4) . .
C14B C15B C35B 118.5(4) . .
C16B C15B C35B 119.8(4) . .
N4B C16B C15B 125.5(4) . .
N4B C16B C17B 110.2(4) . .
C15B C16B C17B 123.9(4) . .
C18B C17B C16B 106.7(4) . .
C18B C17B H17B 126.6 . .
C16B C17B H17B 126.6 . .
C17B C18B C19B 107.7(4) . .
C17B C18B H18B 126.1 . .
C19B C18B H18B 126.1 . .
N4B C19B C20B 125.4(4) . .
N4B C19B C18B 109.9(4) . .
C20B C19B C18B 124.6(4) . .
C19B C20B C1B 121.3(4) . .
C19B C20B C21B 118.2(3) . .
C1B C20B C21B 120.2(4) . .
C26B C21B C22B 119.9(4) . .
C26B C21B C20B 119.1(4) . .
C22B C21B C20B 120.8(4) . .
C21B C22B C23B 120.9(4) . .
C21B C22B H22B 119.6 . .
C23B C22B H22B 119.6 . .
C24B C23B C22B 118.0(4) . .
C24B C23B C27B 121.3(4) . .
C22B C23B C27B 120.7(4) . .
C23B C24B C25B 122.6(4) . .
C23B C24B H24B 118.7 . .
C25B C24B H24B 118.7 . .
C24B C25B C26B 117.4(4) . .
C24B C25B C31B 122.6(4) . .
C26B C25B C31B 120.0(4) . .
C21B C26B C25B 121.2(4) . .
C21B C26B H26B 119.4 . .
C25B C26B H26B 119.4 . .
C29G C27B C28B 124.9(9) . .
C29G C27B C28G 115.0(11) . .
C28B C27B C28G 31.6(6) . .
C29G C27B C23B 113.6(8) . .
C28B C27B C23B 117.2(5) . .
C28G C27B C23B 105.2(7) . .
C29G C27B C30B 71.1(9) . .
C28B C27B C30B 108.9(7) . .
C28G C27B C30B 138.2(9) . .
C23B C27B C30B 109.4(5) . .
C29G C27B C30G 112.5(10) . .
C28B C27B C30G 73.6(8) . .
C28G C27B C30G 104.9(10) . .
C23B C27B C30G 104.7(6) . .
C30B C27B C30G 43.9(7) . .
C29G C27B C29B 35.1(8) . .
C28B C27B C29B 105.2(6) . .
C28G C27B C29B 83.8(8) . .
C23B C27B C29B 110.3(5) . .
C30B C27B C29B 105.0(6) . .
C30G C27B C29B 140.3(7) . .
C27B C28B H28D 109.5 . .
C27B C28B H28E 109.5 . .
H28D C28B H28E 109.5 . .
C27B C28B H28F 109.5 . .
H28D C28B H28F 109.5 . .
H28E C28B H28F 109.5 . .
C27B C29B H29D 109.5 . .
C27B C29B H29E 109.5 . .
H29D C29B H29E 109.5 . .
C27B C29B H29F 109.5 . .
H29D C29B H29F 109.5 . .
H29E C29B H29F 109.5 . .
C27B C30B H30D 109.5 . .
C27B C30B H30E 109.5 . .
H30D C30B H30E 109.5 . .
C27B C30B H30F 109.5 . .
H30D C30B H30F 109.5 . .
H30E C30B H30F 109.5 . .
C27B C28G H28G 109.5 . .
C27B C28G H28H 109.5 . .
H28G C28G H28H 109.5 . .
C27B C28G H28I 109.5 . .
H28G C28G H28I 109.5 . .
H28H C28G H28I 109.5 . .
C27B C29G H29G 109.5 . .
C27B C29G H29H 109.5 . .
H29G C29G H29H 109.5 . .
C27B C29G H29I 109.5 . .
H29G C29G H29I 109.5 . .
H29H C29G H29I 109.5 . .
C27B C30G H30G 109.5 . .
C27B C30G H30H 109.5 . .
H30G C30G H30H 109.5 . .
C27B C30G H30I 109.5 . .
H30G C30G H30I 109.5 . .
H30H C30G H30I 109.5 . .
C32B C31B C25B 108.7(4) . .
C32B C31B C34B 108.5(5) . .
C25B C31B C34B 110.6(4) . .
C32B C31B C33B 108.5(5) . .
C25B C31B C33B 111.5(4) . .
C34B C31B C33B 109.0(5) . .
C31B C32B H32D 109.5 . .
C31B C32B H32E 109.5 . .
H32D C32B H32E 109.5 . .
C31B C32B H32F 109.5 . .
H32D C32B H32F 109.5 . .
H32E C32B H32F 109.5 . .
C31B C33B H33D 109.5 . .
C31B C33B H33E 109.5 . .
H33D C33B H33E 109.5 . .
C31B C33B H33F 109.5 . .
H33D C33B H33F 109.5 . .
H33E C33B H33F 109.5 . .
C31B C34B H34D 109.5 . .
C31B C34B H34E 109.5 . .
H34D C34B H34E 109.5 . .
C31B C34B H34F 109.5 . .
H34D C34B H34F 109.5 . .
H34E C34B H34F 109.5 . .
C36B C35B C40B 119.2(4) . .
C36B C35B C15B 121.3(4) . .
C40B C35B C15B 119.5(4) . .
C35B C36B C37B 121.0(4) . .
C35B C36B H36B 119.5 . .
C37B C36B H36B 119.5 . .
C38B C37B C36B 117.3(4) . .
C38B C37B C41B 122.3(4) . .
C36B C37B C41B 120.4(4) . .
C37B C38B C39B 124.3(4) . .
C37B C38B H38B 117.9 . .
C39B C38B H38B 117.9 . .
C38B C39B C40B 116.6(4) . .
C38B C39B C45B 120.6(4) . .
C40B C39B C45B 122.7(4) . .
C35B C40B C39B 121.6(4) . .
C35B C40B H40B 119.2 . .
C39B C40B H40B 119.2 . .
C42D C41B C44B 125.8(9) . .
C42D C41B C37B 116.8(7) . .
C44B C41B C37B 115.8(7) . .
C42D C41B C43D 114.4(9) . .
C44B C41B C43D 61.5(8) . .
C37B C41B C43D 105.4(6) . .
C42D C41B C42B 37.8(6) . .
C44B C41B C42B 115.4(9) . .
C37B C41B C42B 104.4(6) . .
C43D C41B C42B 147.4(7) . .
C42D C41B C44D 109.7(8) . .
C44B C41B C44D 37.3(7) . .
C37B C41B C44D 110.3(6) . .
C43D C41B C44D 98.7(8) . .
C42B C41B C44D 83.0(8) . .
C42D C41B C43B 61.2(7) . .
C44B C41B C43B 110.4(8) . .
C37B C41B C43B 110.5(5) . .
C43D C41B C43B 58.0(6) . .
C42B C41B C43B 99.0(7) . .
C44D C41B C43B 137.2(7) . .
C41B C42B H42G 109.5 . .
C41B C42B H42H 109.5 . .
H42G C42B H42H 109.5 . .
C41B C42B H42I 109.5 . .
H42G C42B H42I 109.5 . .
H42H C42B H42I 109.5 . .
C41B C43B H43G 109.5 . .
C41B C43B H43H 109.5 . .
H43G C43B H43H 109.5 . .
C41B C43B H43I 109.5 . .
H43G C43B H43I 109.5 . .
H43H C43B H43I 109.5 . .
C41B C44B H44G 109.5 . .
C41B C44B H44H 109.5 . .
H44G C44B H44H 109.5 . .
C41B C44B H44I 109.5 . .
H44G C44B H44I 109.5 . .
H44H C44B H44I 109.5 . .
C41B C42D H42J 109.5 . .
C41B C42D H42K 109.5 . .
H42J C42D H42K 109.5 . .
C41B C42D H42L 109.5 . .
H42J C42D H42L 109.5 . .
H42K C42D H42L 109.5 . .
C41B C43D H43J 109.5 . .
C41B C43D H43K 109.5 . .
H43J C43D H43K 109.5 . .
C41B C43D H43L 109.5 . .
H43J C43D H43L 109.5 . .
H43K C43D H43L 109.5 . .
C41B C44D H44J 109.5 . .
C41B C44D H44K 109.5 . .
H44J C44D H44K 109.5 . .
C41B C44D H44L 109.5 . .
H44J C44D H44L 109.5 . .
H44K C44D H44L 109.5 . .
C48B C45B C39B 113.1(4) . .
C48B C45B C47B 109.2(4) . .
C39B C45B C47B 109.2(4) . .
C48B C45B C46B 108.1(4) . .
C39B C45B C46B 108.6(4) . .
C47B C45B C46B 108.6(4) . .
C45B C46B H46D 109.5 . .
C45B C46B H46E 109.5 . .
H46D C46B H46E 109.5 . .
C45B C46B H46F 109.5 . .
H46D C46B H46F 109.5 . .
H46E C46B H46F 109.5 . .
C45B C47B H47D 109.5 . .
C45B C47B H47E 109.5 . .
H47D C47B H47E 109.5 . .
C45B C47B H47F 109.5 . .
H47D C47B H47F 109.5 . .
H47E C47B H47F 109.5 . .
C45B C48B H48D 109.5 . .
C45B C48B H48E 109.5 . .
H48D C48B H48E 109.5 . .
C45B C48B H48F 109.5 . .
H48D C48B H48F 109.5 . .
H48E C48B H48F 109.5 . .
C50B C49B C54B 121.6(12) . .
C50B C49B C10B 115.2(10) . .
C54B C49B C10B 123.2(9) . .
C49B C50B C51B 120.2(10) . .
C49B C50B H50B 119.9 . .
C51B C50B H50B 119.9 . .
C50B C51B C52B 117.6(9) . .
C50B C51B C55B 120.9(10) . .
C52B C51B C55B 121.5(10) . .
C51B C52B C53B 123.6(10) . .
C51B C52B H52B 118.2 . .
C53B C52B H52B 118.2 . .
C52B C53B C54B 117.0(9) . .
C52B C53B C59B 121.8(9) . .
C54B C53B C59B 121.3(9) . .
C49B C54B C53B 120.0(10) . .
C49B C54B H54B 120.0 . .
C53B C54B H54B 120.0 . .
C58B C55B C56B 112.2(12) . .
C58B C55B C51B 109.3(9) . .
C56B C55B C51B 111.6(9) . .
C58B C55B C57B 107.6(11) . .
C56B C55B C57B 105.1(9) . .
C51B C55B C57B 110.9(8) . .
C55B C56B H56D 109.5 . .
C55B C56B H56E 109.5 . .
H56D C56B H56E 109.5 . .
C55B C56B H56F 109.5 . .
H56D C56B H56F 109.5 . .
H56E C56B H56F 109.5 . .
C55B C57B H57D 109.5 . .
C55B C57B H57E 109.5 . .
H57D C57B H57E 109.5 . .
C55B C57B H57F 109.5 . .
H57D C57B H57F 109.5 . .
H57E C57B H57F 109.5 . .
C55B C58B H58D 109.5 . .
C55B C58B H58E 109.5 . .
H58D C58B H58E 109.5 . .
C55B C58B H58F 109.5 . .
H58D C58B H58F 109.5 . .
H58E C58B H58F 109.5 . .
C62B C59B C61B 109.4(11) . .
C62B C59B C53B 107.2(9) . .
C61B C59B C53B 113.2(11) . .
C62B C59B C60B 111.7(11) . .
C61B C59B C60B 109.7(10) . .
C53B C59B C60B 105.6(9) . .
C59B C60B H60D 109.5 . .
C59B C60B H60E 109.5 . .
H60D C60B H60E 109.5 . .
C59B C60B H60F 109.5 . .
H60D C60B H60F 109.5 . .
H60E C60B H60F 109.5 . .
C59B C61B H61D 109.5 . .
C59B C61B H61E 109.5 . .
H61D C61B H61E 109.5 . .
C59B C61B H61F 109.5 . .
H61D C61B H61F 109.5 . .
H61E C61B H61F 109.5 . .
C59B C62B H62D 109.5 . .
C59B C62B H62E 109.5 . .
H62D C62B H62E 109.5 . .
C59B C62B H62F 109.5 . .
H62D C62B H62F 109.5 . .
H62E C62B H62F 109.5 . .
C1E C2E H2E1 109.5 . .
C1E C2E H2E2 109.5 . .
H2E1 C2E H2E2 109.5 . .
C1E C2E H2E3 109.5 . .
H2E1 C2E H2E3 109.5 . .
H2E2 C2E H2E3 109.5 . .
O1E C1E C2E 122.3(17) . .
O1E C1E H1E1 106.7 . .
C2E C1E H1E1 106.7 . .
O1E C1E H1E2 106.7 . .
C2E C1E H1E2 106.7 . .
H1E1 C1E H1E2 106.6 . .
C50H C49H C54H 120.7(16) . .
C50H C49H C10B 128.2(13) . .
C54H C49H C10B 111.1(13) . .
C49H C50H C51H 120.1(14) . .
C49H C50H H50H 120.0 . .
C51H C50H H50H 120.0 . .
C52H C51H C50H 117.3(13) . .
C52H C51H C55H 122.4(13) . .
C50H C51H C55H 120.3(12) . .
C51H C52H C53H 125.4(14) . .
C51H C52H H52H 117.3 . .
C53H C52H H52H 117.3 . .
C52H C53H C54H 115.9(12) . .
C52H C53H C59H 121.7(15) . .
C54H C53H C59H 122.3(14) . .
C49H C54H C53H 120.5(13) . .
C49H C54H H54H 119.7 . .
C53H C54H H54H 119.7 . .
C56H C55H C51H 114.5(11) . .
C56H C55H C58H 108.3(13) . .
C51H C55H C58H 108.8(11) . .
C56H C55H C57H 108.8(13) . .
C51H C55H C57H 108.2(13) . .
C58H C55H C57H 108.2(13) . .
C55H C56H H56G 109.5 . .
C55H C56H H56H 109.5 . .
H56G C56H H56H 109.5 . .
C55H C56H H56I 109.5 . .
H56G C56H H56I 109.5 . .
H56H C56H H56I 109.5 . .
C55H C57H H57G 109.5 . .
C55H C57H H57H 109.5 . .
H57G C57H H57H 109.5 . .
C55H C57H H57I 109.5 . .
H57G C57H H57I 109.5 . .
H57H C57H H57I 109.5 . .
C53H C59H C60H 113.1(13) . .
C53H C59H C62H 114.1(13) . .
C60H C59H C62H 106.9(15) . .
C53H C59H C61H 111.3(12) . .
C60H C59H C61H 106.4(12) . .
C62H C59H C61H 104.4(13) . .
C59H C60H H60G 109.5 . .
C59H C60H H60H 109.5 . .
H60G C60H H60H 109.5 . .
C59H C60H H60I 109.5 . .
H60G C60H H60I 109.5 . .
H60H C60H H60I 109.5 . .
C59H C61H H61G 109.5 . .
C59H C61H H61H 109.5 . .
H61G C61H H61H 109.5 . .
C59H C61H H61I 109.5 . .
H61G C61H H61I 109.5 . .
H61H C61H H61I 109.5 . .
C59H C62H H62G 109.5 . .
C59H C62H H62H 109.5 . .
H62G C62H H62H 109.5 . .
C59H C62H H62I 109.5 . .
H62G C62H H62I 109.5 . .
H62H C62H H62I 109.5 . .
O1H C2H C1H 108(2) . .
O1H C2H H2H1 110.1 . .
C1H C2H H2H1 110.1 . .
O1H C2H H2H2 110.1 . .
C1H C2H H2H2 110.1 . .
H2H1 C2H H2H2 108.4 . .
N1C C1C C2C 122.5(3) . .
N1C C1C C3A 118.9(3) . .
C2C C1C C3A 118.6(3) . .
C3C C2C C1C 119.3(4) . .
C3C C2C H2C 120.3 . .
C1C C2C H2C 120.3 . .
C4C C3C C2C 119.0(4) . .
C4C C3C H3C 120.5 . .
C2C C3C H3C 120.5 . .
C3C C4C C5C 119.2(4) . .
C3C C4C H4C 120.4 . .
C5C C4C H4C 120.4 . .
N1C C5C C4C 122.7(3) . .
N1C C5C C7B 118.1(3) . .
C4C C5C C7B 119.1(4) . .
N2C C6C C7C 122.5(3) . .
N2C C6C C7A 118.5(3) . .
C7C C6C C7A 118.9(3) . .
C8C C7C C6C 119.9(4) . .
C8C C7C H7C 120.1 . .
C6C C7C H7C 120.1 . .
C7C C8C C9C 118.2(4) . .
C7C C8C H8C 120.9 . .
C9C C8C H8C 120.9 . .
C8C C9C C10C 119.4(4) . .
C8C C9C H9C 120.3 . .
C10C C9C H9C 120.3 . .
N2C C10C C9C 122.7(4) . .
N2C C10C C3B 119.2(4) . .
C9C C10C C3B 118.0(4) . .
C2R C1R H1R1 109.5 . .
C2R C1R H1R2 109.5 . .
H1R1 C1R H1R2 109.5 . .
C2R C1R H1R3 109.5 . .
H1R1 C1R H1R3 109.5 . .
H1R2 C1R H1R3 109.5 . .
C3R C2R C7R 112.3(14) . .
C3R C2R C1R 122.2(14) . .
C7R C2R C1R 125.3(13) . .
C2R C3R C4R 122.5(15) . .
C2R C3R H3R 118.8 . .
C4R C3R H3R 118.8 . .
C5R C4R C3R 119.7(14) . .
C5R C4R H4R 120.1 . .
C3R C4R H4R 120.1 . .
C4R C5R C6R 126.4(15) . .
C4R C5R H5R 116.8 . .
C6R C5R H5R 116.8 . .
C5R C6R C7R 109.3(14) . .
C5R C6R H6R 125.3 . .
C7R C6R H6R 125.3 . .
C2R C7R C6R 129.0(14) . .
C2R C7R H7R 115.5 . .
C6R C7R H7R 115.5 . .
C1F O1F H1F 109.5 . .
O1F C1F C2F 110.4(10) . .
O1F C1F H1F1 109.6 . .
C2F C1F H1F1 109.6 . .
O1F C1F H1F2 109.6 . .
C2F C1F H1F2 109.6 . .
H1F1 C1F H1F2 108.1 . .
C1F C2F H2F1 109.5 . .
C1F C2F H2F2 109.5 . .
H2F1 C2F H2F2 109.5 . .
C1F C2F H2F3 109.5 . .
H2F1 C2F H2F3 109.5 . .
H2F2 C2F H2F3 109.5 . .
C2S C1S H1S1 109.5 . .
C2S C1S H1S2 109.5 . .
H1S1 C1S H1S2 109.5 . .
C2S C1S H1S3 109.5 . .
H1S1 C1S H1S3 109.5 . .
H1S2 C1S H1S3 109.5 . .
C3S C2S C7S 120.0 . .
C3S C2S C1S 119.1(8) . .
C7S C2S C1S 120.9(8) . .
C2S C3S C4S 120.0 . .
C2S C3S H3S 120.0 . .
C4S C3S H3S 120.0 . .
C3S C4S C5S 120.0 . .
C3S C4S H4S 120.0 . .
C5S C4S H4S 120.0 . .
C6S C5S C4S 120.0 . .
C6S C5S H5S 120.0 . .
C4S C5S H5S 120.0 . .
C5S C6S C7S 120.0 . .
C5S C6S H6S 120.0 . .
C7S C6S H6S 120.0 . .
C6S C7S C2S 120.0 . .
C6S C7S H7S 120.0 . .
C2S C7S H7S 120.0 . .
O3M C1M C2M 117.5(14) . .
O3M C1M H1M1 107.9 . .
C2M C1M H1M1 107.9 . .
O3M C1M H1M2 107.9 . .
C2M C1M H1M2 107.9 . .
H1M1 C1M H1M2 107.2 . .
C1M C2M H2M1 109.5 . .
C1M C2M H2M2 109.5 . .
H2M1 C2M H2M2 109.5 . .
C1M C2M H2M3 109.5 . .
H2M1 C2M H2M3 109.5 . .
H2M2 C2M H2M3 109.5 . .
C2T C1T H1T1 109.5 . .
C2T C1T H1T2 109.5 . .
H1T1 C1T H1T2 109.5 . .
C2T C1T H1T3 109.5 . .
H1T1 C1T H1T3 109.5 . .
H1T2 C1T H1T3 109.5 . .
C7T C2T C3T 119.0(11) . .
C7T C2T C1T 119.1(11) . .
C3T C2T C1T 121.8(11) . .
C2T C3T C4T 117.0(11) . .
C5T C4T C3T 124.5(13) . .
C5T C4T H4T 117.8 . .
C3T C4T H4T 117.8 . .
C4T C5T C6T 119.0(16) . .
C4T C5T H5T 120.5 . .
C6T C5T H5T 120.5 . .
C7T C6T C5T 115.8(14) . .
C7T C6T H6T 122.1 . .
C5T C6T H6T 122.1 . .
C6T C7T C2T 124.6(13) . .
C6T C7T H7T 117.7 . .
C2T C7T H7T 117.7 . .
C2X C1X H1X1 109.5 . .
C2X C1X H1X2 109.5 . .
H1X1 C1X H1X2 109.5 . .
C2X C1X H1X3 109.5 . .
H1X1 C1X H1X3 109.5 . .
H1X2 C1X H1X3 109.5 . .
C1X C2X C3X 126.1(17) . .
C1X C2X C7X 113.7(17) . .
C3X C2X C7X 120.0 . .
C2X C3X C4X 120.0 . .
C2X C3X H3X 120.0 . .
C4X C3X H3X 120.0 . .
C5X C4X C3X 120.0 . .
C5X C4X H4X 120.0 . .
C3X C4X H4X 120.0 . .
C6X C5X C4X 120.0 . .
C6X C5X H5X 120.0 . .
C4X C5X H5X 120.0 . .
C5X C6X C7X 120.0 . .
C5X C6X H6X 120.0 . .
C7X C6X H6X 120.0 . .
C6X C7X C2X 120.0 . .
C6X C7X H7X 120.0 . .
C2X C7X H7X 120.0 . .
C4A N1A C1A 105.6(3) . .
C4A N1A Ni1 127.7(2) . .
C1A N1A Ni1 126.5(2) . .
C6A N2A C9A 105.3(3) . .
C6A N2A Ni1 128.1(2) . .
C9A N2A Ni1 126.6(2) . .
C14A N3A C11A 105.3(3) . .
C14A N3A Ni1 128.3(2) . .
C11A N3A Ni1 126.3(3) . .
C16A N4A C19A 104.8(3) . .
C16A N4A Ni1 128.1(2) . .
C19A N4A Ni1 126.9(3) . .
C4B N1B C1B 105.3(3) . .
C4B N1B Ni2 127.9(3) . .
C1B N1B Ni2 126.7(2) . .
C6B N2B C9B 105.1(3) . .
C6B N2B Ni2 128.1(3) . .
C9B N2B Ni2 126.7(2) . .
C14B N3B C11B 105.4(3) . .
C14B N3B Ni2 128.5(3) . .
C11B N3B Ni2 125.9(3) . .
C16B N4B C19B 105.3(3) . .
C16B N4B Ni2 128.0(3) . .
C19B N4B Ni2 126.7(3) . .
C5C N1C C1C 117.3(3) . .
C10C N2C C6C 117.4(3) . .
N1A Ni1 N3A 179.00(14) . .
N1A Ni1 N2A 89.50(12) . .
N3A Ni1 N2A 90.65(12) . .
N1A Ni1 N4A 90.19(12) . .
N3A Ni1 N4A 89.63(12) . .
N2A Ni1 N4A 178.62(14) . .
N2B Ni2 N4B 179.39(15) . .
N2B Ni2 N1B 89.13(13) . .
N4B Ni2 N1B 90.74(14) . .
N2B Ni2 N3B 90.51(13) . .
N4B Ni2 N3B 89.60(14) . .
N1B Ni2 N3B 178.33(16) . .
C2Z C4Z C3Z 123(2) . 2_766
C5Z C2Z C4Z 121(2) . .
C5Z C2Z C1Z 113(2) . .
C4Z C2Z C1Z 125(3) . .
C2Z C5Z C6Z 113(2) . .
C5Z C6Z C3Z 126(3) . .
C6Z C3Z C3Z 116(2) . 2_766
C6Z C3Z C4Z 127.2(13) . 2_766
C3Z C3Z C4Z 115(2) 2_766 2_766

loop_
_geom_bond_atom_site_label_1
_geom_bond_atom_site_label_2
_geom_bond_distance
_geom_bond_site_symmetry_2
C1A C20A 1.381(5) .
C1A N1A 1.385(4) .
C1A C2A 1.424(5) .
C2A C3A 1.348(5) .
C2A H2A 0.9500 .
C3A C4A 1.447(5) .
C3A C1C 1.465(5) .
C4A N1A 1.373(4) .
C4A C5A 1.374(5) .
C5A C6A 1.384(5) .
C5A H5A 0.9500 .
C6A N2A 1.374(5) .
C6A C7A 1.450(5) .
C7A C8A 1.357(5) .
C7A C6C 1.468(5) .
C8A C9A 1.429(5) .
C8A H8A 0.9500 .
C9A N2A 1.386(4) .
C9A C10A 1.395(5) .
C10A C11A 1.378(5) .
C10A C49A 1.489(5) .
C11A N3A 1.386(5) .
C11A C12A 1.435(5) .
C12A C13A 1.339(6) .
C12A H12A 0.9500 .
C13A C14A 1.437(5) .
C13A H13A 0.9500 .
C14A N3A 1.369(5) .
C14A C15A 1.389(5) .
C15A C16A 1.392(5) .
C15A C35A 1.487(5) .
C16A N4A 1.376(5) .
C16A C17A 1.428(5) .
C17A C18A 1.345(6) .
C17A H17A 0.9500 .
C18A C19A 1.421(5) .
C18A H18A 0.9500 .
C19A N4A 1.382(4) .
C19A C20A 1.395(5) .
C20A C21A 1.497(5) .
C21A C26A 1.380(5) .
C21A C22A 1.394(5) .
C22A C23A 1.387(5) .
C22A H22A 0.9500 .
C23A C24A 1.398(5) .
C23A C27A 1.534(5) .
C24A C25A 1.385(5) .
C24A H24A 0.9500 .
C25A C26A 1.396(6) .
C25A C31V 1.51(4) .
C25A C31A 1.552(13) .
C26A H26A 0.9500 .
C27A C29A 1.512(6) .
C27A C28A 1.512(6) .
C27A C30A 1.527(6) .
C28A H28A 0.9800 .
C28A H28B 0.9800 .
C28A H28C 0.9800 .
C29A H29A 0.9800 .
C29A H29B 0.9800 .
C29A H29C 0.9800 .
C30A H30A 0.9800 .
C30A H30B 0.9800 .
C30A H30C 0.9800 .
C31A C34A 1.509(14) .
C31A C32A 1.535(14) .
C31A C33A 1.559(12) .
C32A H32A 0.9800 .
C32A H32B 0.9800 .
C32A H32C 0.9800 .
C33A H33A 0.9800 .
C33A H33B 0.9800 .
C33A H33C 0.9800 .
C34A H34A 0.9800 .
C34A H34B 0.9800 .
C34A H34C 0.9800 .
C31V C34V 1.42(4) .
C31V C32V 1.46(5) .
C31V C33V 1.57(5) .
C32V H32G 0.9800 .
C32V H32H 0.9800 .
C32V H32I 0.9800 .
C33V H33G 0.9800 .
C33V H33H 0.9800 .
C33V H33I 0.9800 .
C34V H34G 0.9800 .
C34V H34H 0.9800 .
C34V H34I 0.9800 .
C35A C40A 1.389(5) .
C35A C36A 1.390(5) .
C36A C37A 1.384(5) .
C36A H36A 0.9500 .
C37A C38A 1.399(5) .
C37A C41A 1.523(6) .
C38A C39A 1.392(6) .
C38A H38A 0.9500 .
C39A C40A 1.382(5) .
C39A C45A 1.541(5) .
C40A H40A 0.9500 .
C41A C43I 1.43(2) .
C41A C43A 1.493(8) .
C41A C42A 1.513(8) .
C41A C44A 1.554(9) .
C41A C44I 1.61(2) .
C41A C42I 1.62(3) .
C42A H42A 0.9800 .
C42A H42B 0.9800 .
C42A H42C 0.9800 .
C43A H43A 0.9800 .
C43A H43B 0.9800 .
C43A H43C 0.9800 .
C44A H44A 0.9800 .
C44A H44B 0.9800 .
C44A H44C 0.9800 .
C42I H42D 0.9800 .
C42I H42E 0.9800 .
C42I H42F 0.9800 .
C43I H43D 0.9800 .
C43I H43E 0.9800 .
C43I H43F 0.9800 .
C44I H44D 0.9800 .
C44I H44E 0.9800 .
C44I H44F 0.9800 .
C45A C46A 1.497(6) .
C45A C48A 1.518(6) .
C45A C47A 1.556(7) .
C46A H46A 0.9800 .
C46A H46B 0.9800 .
C46A H46C 0.9800 .
C47A H47A 0.9800 .
C47A H47B 0.9800 .
C47A H47C 0.9800 .
C48A H48A 0.9800 .
C48A H48B 0.9800 .
C48A H48C 0.9800 .
C49A C54A 1.378(6) .
C49A C50A 1.389(6) .
C50A C51A 1.393(5) .
C50A H50A 0.9500 .
C51A C52A 1.390(6) .
C51A C55A 1.542(6) .
C52A C53A 1.385(6) .
C52A H52A 0.9500 .
C53A C54A 1.405(5) .
C53A C59A 1.541(6) .
C54A H54A 0.9500 .
C55A C58A 1.526(6) .
C55A C57A 1.533(6) .
C55A C56A 1.538(6) .
C56A H56A 0.9800 .
C56A H56B 0.9800 .
C56A H56C 0.9800 .
C57A H57A 0.9800 .
C57A H57B 0.9800 .
C57A H57C 0.9800 .
C58A H58A 0.9800 .
C58A H58B 0.9800 .
C58A H58C 0.9800 .
C59A C61A 1.514(6) .
C59A C60A 1.516(7) .
C59A C62A 1.533(6) .
C60A H60A 0.9800 .
C60A H60B 0.9800 .
C60A H60C 0.9800 .
C61A H61A 0.9800 .
C61A H61B 0.9800 .
C61A H61C 0.9800 .
C62A H62A 0.9800 .
C62A H62B 0.9800 .
C62A H62C 0.9800 .
C1B N1B 1.383(5) .
C1B C20B 1.390(5) .
C1B C2B 1.422(6) .
C2B C3B 1.355(5) .
C2B H2B 0.9500 .
C3B C4B 1.442(5) .
C3B C10C 1.474(5) .
C4B C5B 1.376(5) .
C4B N1B 1.378(5) .
C5B C6B 1.371(5) .
C5B H5B 0.9500 .
C6B N2B 1.379(5) .
C6B C7B 1.442(5) .
C7B C8B 1.354(5) .
C7B C5C 1.474(5) .
C8B C9B 1.424(5) .
C8B H8B 0.9500 .
C9B C10B 1.379(6) .
C9B N2B 1.389(5) .
C10B C11B 1.377(6) .
C10B C49B 1.496(17) .
C10B C49H 1.56(2) .
C11B N3B 1.388(5) .
C11B C12B 1.430(6) .
C12B C13B 1.349(6) .
C12B H12B 0.9500 .
C13B C14B 1.436(6) .
C13B H13B 0.9500 .
C14B N3B 1.372(5) .
C14B C15B 1.388(6) .
C15B C16B 1.390(6) .
C15B C35B 1.493(6) .
C16B N4B 1.372(5) .
C16B C17B 1.444(6) .
C17B C18B 1.338(6) .
C17B H17B 0.9500 .
C18B C19B 1.431(6) .
C18B H18B 0.9500 .
C19B N4B 1.386(5) .
C19B C20B 1.389(6) .
C20B C21B 1.498(6) .
C21B C26B 1.377(6) .
C21B C22B 1.383(6) .
C22B C23B 1.392(6) .
C22B H22B 0.9500 .
C23B C24B 1.386(6) .
C23B C27B 1.539(6) .
C24B C25B 1.393(6) .
C24B H24B 0.9500 .
C25B C26B 1.399(6) .
C25B C31B 1.525(6) .
C26B H26B 0.9500 .
C27B C29G 1.430(16) .
C27B C28B 1.498(11) .
C27B C28G 1.537(17) .
C27B C30B 1.549(10) .
C27B C30G 1.583(16) .
C27B C29B 1.600(9) .
C28B H28D 0.9800 .
C28B H28E 0.9800 .
C28B H28F 0.9800 .
C29B H29D 0.9800 .
C29B H29E 0.9800 .
C29B H29F 0.9800 .
C30B H30D 0.9800 .
C30B H30E 0.9800 .
C30B H30F 0.9800 .
C28G H28G 0.9800 .
C28G H28H 0.9800 .
C28G H28I 0.9800 .
C29G H29G 0.9800 .
C29G H29H 0.9800 .
C29G H29I 0.9800 .
C30G H30G 0.9800 .
C30G H30H 0.9800 .
C30G H30I 0.9800 .
C31B C32B 1.514(7) .
C31B C34B 1.532(7) .
C31B C33B 1.534(7) .
C32B H32D 0.9800 .
C32B H32E 0.9800 .
C32B H32F 0.9800 .
C33B H33D 0.9800 .
C33B H33E 0.9800 .
C33B H33F 0.9800 .
C34B H34D 0.9800 .
C34B H34E 0.9800 .
C34B H34F 0.9800 .
C35B C36B 1.379(6) .
C35B C40B 1.393(6) .
C36B C37B 1.407(6) .
C36B H36B 0.9500 .
C37B C38B 1.368(6) .
C37B C41B 1.520(7) .
C38B C39B 1.386(6) .
C38B H38B 0.9500 .
C39B C40B 1.394(6) .
C39B C45B 1.528(6) .
C40B H40B 0.9500 .
C41B C42D 1.365(14) .
C41B C44B 1.411(13) .
C41B C43D 1.598(13) .
C41B C42B 1.624(13) .
C41B C44D 1.636(11) .
C41B C43B 1.643(11) .
C42B H42G 0.9800 .
C42B H42H 0.9800 .
C42B H42I 0.9800 .
C43B H43G 0.9800 .
C43B H43H 0.9800 .
C43B H43I 0.9800 .
C44B H44G 0.9800 .
C44B H44H 0.9800 .
C44B H44I 0.9800 .
C42D H42J 0.9800 .
C42D H42K 0.9800 .
C42D H42L 0.9800 .
C43D H43J 0.9800 .
C43D H43K 0.9800 .
C43D H43L 0.9800 .
C44D H44J 0.9800 .
C44D H44K 0.9800 .
C44D H44L 0.9800 .
C45B C48B 1.485(7) .
C45B C47B 1.547(6) .
C45B C46B 1.552(7) .
C46B H46D 0.9800 .
C46B H46E 0.9800 .
C46B H46F 0.9800 .
C47B H47D 0.9800 .
C47B H47E 0.9800 .
C47B H47F 0.9800 .
C48B H48D 0.9800 .
C48B H48E 0.9800 .
C48B H48F 0.9800 .
C49B C50B 1.375(16) .
C49B C54B 1.387(16) .
C50B C51B 1.389(17) .
C50B H50B 0.9500 .
C51B C52B 1.391(14) .
C51B C55B 1.531(13) .
C52B C53B 1.393(13) .
C52B H52B 0.9500 .
C53B C54B 1.401(15) .
C53B C59B 1.503(16) .
C54B H54B 0.9500 .
C55B C58B 1.49(2) .
C55B C56B 1.513(16) .
C55B C57B 1.540(15) .
C56B H56D 0.9800 .
C56B H56E 0.9800 .
C56B H56F 0.9800 .
C57B H57D 0.9800 .
C57B H57E 0.9800 .
C57B H57F 0.9800 .
C58B H58D 0.9800 .
C58B H58E 0.9800 .
C58B H58F 0.9800 .
C59B C62B 1.489(17) .
C59B C61B 1.501(16) .
C59B C60B 1.552(16) .
C60B H60D 0.9800 .
C60B H60E 0.9800 .
C60B H60F 0.9800 .
C61B H61D 0.9800 .
C61B H61E 0.9800 .
C61B H61F 0.9800 .
C62B H62D 0.9800 .
C62B H62E 0.9800 .
C62B H62F 0.9800 .
C2E C1E 1.616(16) .
C2E H2E1 0.9800 .
C2E H2E2 0.9800 .
C2E H2E3 0.9800 .
C1E O1E 1.412(17) .
C1E H1E1 0.9900 .
C1E H1E2 0.9900 .
O1E H1E 0.8400 .
C49H C50H 1.39(2) .
C49H C54H 1.40(2) .
C50H C51H 1.43(2) .
C50H H50H 0.9500 .
C51H C52H 1.353(19) .
C51H C55H 1.527(18) .
C52H C53H 1.416(18) .
C52H H52H 0.9500 .
C53H C54H 1.42(2) .
C53H C59H 1.48(2) .
C54H H54H 0.9500 .
C55H C56H 1.50(2) .
C55H C58H 1.545(19) .
C55H C57H 1.55(2) .
C56H H56G 0.9800 .
C56H H56H 0.9800 .
C56H H56I 0.9800 .
C57H H57G 0.9800 .
C57H H57H 0.9800 .
C57H H57I 0.9800 .
C58H H58G 0.9800 .
C58H H58H 0.9800 .
C58H H58I 0.9800 .
C59H C60H 1.50(2) .
C59H C62H 1.51(2) .
C59H C61H 1.559(18) .
C60H H60G 0.9800 .
C60H H60H 0.9800 .
C60H H60I 0.9800 .
C61H H61G 0.9800 .
C61H H61H 0.9800 .
C61H H61I 0.9800 .
C62H H62G 0.9800 .
C62H H62H 0.9800 .
C62H H62I 0.9800 .
C1H C2H 1.554(19) .
C1H H1H1 0.9800 .
C1H H1H2 0.9800 .
C1H H1H3 0.9800 .
C2H O1H 1.504(16) .
C2H H2H1 0.9900 .
C2H H2H2 0.9900 .
O1H H1H 0.8400 .
C1C N1C 1.350(5) .
C1C C2C 1.394(5) .
C2C C3C 1.373(6) .
C2C H2C 0.9500 .
C3C C4C 1.373(6) .
C3C H3C 0.9500 .
C4C C5C 1.393(6) .
C4C H4C 0.9500 .
C5C N1C 1.350(5) .
C6C N2C 1.348(5) .
C6C C7C 1.380(5) .
C7C C8C 1.372(5) .
C7C H7C 0.9500 .
C8C C9C 1.378(6) .
C8C H8C 0.9500 .
C9C C10C 1.385(6) .
C9C H9C 0.9500 .
C10C N2C 1.343(5) .
C1R C2R 1.477(16) .
C1R H1R1 0.9800 .
C1R H1R2 0.9800 .
C1R H1R3 0.9800 .
C2R C3R 1.316(15) .
C2R C7R 1.431(16) .
C3R C4R 1.422(16) .
C3R H3R 0.9500 .
C4R C5R 1.333(15) .
C4R H4R 0.9500 .
C5R C6R 1.334(16) .
C5R H5R 0.9500 .
C6R C7R 1.438(17) .
C6R H6R 0.9500 .
C7R H7R 0.9500 .
O1F C1F 1.308(8) .
O1F H1F 0.8400 .
C1F C2F 1.547(12) .
C1F H1F1 0.9900 .
C1F H1F2 0.9900 .
C2F H2F1 0.9800 .
C2F H2F2 0.9800 .
C2F H2F3 0.9800 .
C1S C2S 1.476(13) .
C1S H1S1 0.9800 .
C1S H1S2 0.9800 .
C1S H1S3 0.9800 .
C2S C3S 1.3900 .
C2S C7S 1.3900 .
C3S C4S 1.3900 .
C3S H3S 0.9500 .
C4S C5S 1.3900 .
C4S H4S 0.9500 .
C5S C6S 1.3900 .
C5S H5S 0.9500 .
C6S C7S 1.3900 .
C6S H6S 0.9500 .
C7S H7S 0.9500 .
C1M O3M 1.339(16) .
C1M C2M 1.518(14) .
C1M H1M1 0.9900 .
C1M H1M2 0.9900 .
C2M H2M1 0.9800 .
C2M H2M2 0.9800 .
C2M H2M3 0.9800 .
O3M H3M 0.8400 .
C1T C2T 1.526(14) .
C1T H1T1 0.9800 .
C1T H1T2 0.9800 .
C1T H1T3 0.9800 .
C2T C7T 1.379(15) .
C2T C3T 1.401(16) .
C3T C4T 1.409(14) .
C4T C5T 1.28(2) .
C4T H4T 0.9500 .
C5T C6T 1.511(18) .
C5T H5T 0.9500 .
C6T C7T 1.325(15) .
C6T H6T 0.9500 .
C7T H7T 0.9500 .
C1X C2X 1.32(3) .
C1X H1X1 0.9800 .
C1X H1X2 0.9800 .
C1X H1X3 0.9800 .
C2X C3X 1.3900 .
C2X C7X 1.3900 .
C3X C4X 1.3900 .
C3X H3X 0.9500 .
C4X C5X 1.3900 .
C4X H4X 0.9500 .
C5X C6X 1.3900 .
C5X H5X 0.9500 .
C6X C7X 1.3900 .
C6X H6X 0.9500 .
C7X H7X 0.9500 .
N1A Ni1 1.916(3) .
N2A Ni1 1.919(3) .
N3A Ni1 1.919(3) .
N4A Ni1 1.921(3) .
N1B Ni2 1.910(3) .
N2B Ni2 1.904(3) .
N3B Ni2 1.913(3) .
N4B Ni2 1.909(3) .
O2 H14S 1.06(3) .
C1Z C2Z 1.548(18) .
C4Z C2Z 1.545(16) .
C4Z C3Z 1.569(16) 2_766
C2Z C5Z 1.517(15) .
C5Z C6Z 1.529(16) .
C6Z C3Z 1.544(16) .
C3Z C3Z 1.556(16) 2_766
C3Z C4Z 1.569(16) 2_766

loop_
_geom_torsion_atom_site_label_1
_geom_torsion_atom_site_label_2
_geom_torsion_atom_site_label_3
_geom_torsion_atom_site_label_4
_geom_torsion
_geom_torsion_site_symmetry_1
_geom_torsion_site_symmetry_4
C20A C1A C2A C3A 171.3(4) . .
N1A C1A C2A C3A -2.4(4) . .
C1A C2A C3A C4A 2.9(4) . .
C1A C2A C3A C1C 178.1(4) . .
C2A C3A C4A N1A -2.5(4) . .
C1C C3A C4A N1A -177.7(3) . .
C2A C3A C4A C5A 166.3(4) . .
C1C C3A C4A C5A -8.9(6) . .
N1A C4A C5A C6A 8.3(6) . .
C3A C4A C5A C6A -158.9(4) . .
C4A C5A C6A N2A -7.6(6) . .
C4A C5A C6A C7A 160.3(4) . .
N2A C6A C7A C8A 2.8(4) . .
C5A C6A C7A C8A -166.5(4) . .
N2A C6A C7A C6C 178.7(4) . .
C5A C6A C7A C6C 9.4(6) . .
C6A C7A C8A C9A -3.5(4) . .
C6C C7A C8A C9A -179.6(4) . .
C7A C8A C9A N2A 3.2(5) . .
C7A C8A C9A C10A -169.1(4) . .
N2A C9A C10A C11A -7.6(7) . .
C8A C9A C10A C11A 163.6(4) . .
N2A C9A C10A C49A 178.9(4) . .
C8A C9A C10A C49A -9.9(6) . .
C9A C10A C11A N3A 11.5(7) . .
C49A C10A C11A N3A -174.9(4) . .
C9A C10A C11A C12A -165.4(4) . .
C49A C10A C11A C12A 8.2(6) . .
C10A C11A C12A C13A 176.0(4) . .
N3A C11A C12A C13A -1.3(5) . .
C11A C12A C13A C14A 3.0(5) . .
C12A C13A C14A N3A -3.8(5) . .
C12A C13A C14A C15A 169.5(4) . .
N3A C14A C15A C16A 6.2(6) . .
C13A C14A C15A C16A -166.1(4) . .
N3A C14A C15A C35A 174.5(3) . .
C13A C14A C15A C35A 2.2(6) . .
C14A C15A C16A N4A -6.4(6) . .
C35A C15A C16A N4A -174.8(3) . .
C14A C15A C16A C17A 163.6(4) . .
C35A C15A C16A C17A -4.8(6) . .
N4A C16A C17A C18A 3.9(4) . .
C15A C16A C17A C18A -167.4(4) . .
C16A C17A C18A C19A -3.5(4) . .
C17A C18A C19A N4A 2.0(4) . .
C17A C18A C19A C20A -175.4(4) . .
N1A C1A C20A C19A 8.6(6) . .
C2A C1A C20A C19A -164.0(4) . .
N1A C1A C20A C21A -172.8(3) . .
C2A C1A C20A C21A 14.6(6) . .
N4A C19A C20A C1A -11.2(6) . .
C18A C19A C20A C1A 165.8(4) . .
N4A C19A C20A C21A 170.1(3) . .
C18A C19A C20A C21A -12.8(5) . .
C1A C20A C21A C26A 85.7(4) . .
C19A C20A C21A C26A -95.7(4) . .
C1A C20A C21A C22A -95.4(4) . .
C19A C20A C21A C22A 83.2(4) . .
C26A C21A C22A C23A 2.0(5) . .
C20A C21A C22A C23A -176.9(3) . .
C21A C22A C23A C24A -1.3(5) . .
C21A C22A C23A C27A 175.8(3) . .
C22A C23A C24A C25A -0.3(6) . .
C27A C23A C24A C25A -177.5(4) . .
C23A C24A C25A C26A 1.2(6) . .
C23A C24A C25A C31V 167.0(17) . .
C23A C24A C25A C31A -175.1(5) . .
C22A C21A C26A C25A -1.1(6) . .
C20A C21A C26A C25A 177.9(4) . .
C24A C25A C26A C21A -0.5(6) . .
C31V C25A C26A C21A -166.8(16) . .
C31A C25A C26A C21A 175.9(5) . .
C22A C23A C27A C29A 134.9(4) . .
C24A C23A C27A C29A -48.1(5) . .
C22A C23A C27A C28A 13.7(6) . .
C24A C23A C27A C28A -169.3(4) . .
C22A C23A C27A C30A -106.3(4) . .
C24A C23A C27A C30A 70.7(5) . .
C24A C25A C31A C34A -107.3(9) . .
C26A C25A C31A C34A 76.5(9) . .
C31V C25A C31A C34A -11(8) . .
C24A C25A C31A C32A 14.9(9) . .
C26A C25A C31A C32A -161.2(6) . .
C31V C25A C31A C32A 111(9) . .
C24A C25A C31A C33A 133.7(8) . .
C26A C25A C31A C33A -42.5(10) . .
C31V C25A C31A C33A -130(9) . .
C24A C25A C31V C34V 112(2) . .
C26A C25A C31V C34V -82(3) . .
C31A C25A C31V C34V 19(6) . .
C24A C25A C31V C32V -15(3) . .
C26A C25A C31V C32V 151(2) . .
C31A C25A C31V C32V -108(10) . .
C24A C25A C31V C33V -132(2) . .
C26A C25A C31V C33V 34(3) . .
C31A C25A C31V C33V 135(10) . .
C14A C15A C35A C40A -62.9(5) . .
C16A C15A C35A C40A 105.7(4) . .
C14A C15A C35A C36A 119.7(4) . .
C16A C15A C35A C36A -71.7(5) . .
C40A C35A C36A C37A 0.7(6) . .
C15A C35A C36A C37A 178.1(4) . .
C35A C36A C37A C38A 0.6(6) . .
C35A C36A C37A C41A -179.4(4) . .
C36A C37A C38A C39A -1.3(6) . .
C41A C37A C38A C39A 178.7(4) . .
C37A C38A C39A C40A 0.7(6) . .
C37A C38A C39A C45A -176.8(4) . .
C38A C39A C40A C35A 0.6(6) . .
C45A C39A C40A C35A 178.2(4) . .
C36A C35A C40A C39A -1.3(6) . .
C15A C35A C40A C39A -178.8(4) . .
C36A C37A C41A C43I -64.9(13) . .
C38A C37A C41A C43I 115.0(12) . .
C36A C37A C41A C43A 128.5(6) . .
C38A C37A C41A C43A -51.6(7) . .
C36A C37A C41A C42A 4.9(7) . .
C38A C37A C41A C42A -175.1(5) . .
C36A C37A C41A C44A -113.6(5) . .
C38A C37A C41A C44A 66.4(6) . .
C36A C37A C41A C44I 173.6(13) . .
C38A C37A C41A C44I -6.4(14) . .
C36A C37A C41A C42I 55.2(12) . .
C38A C37A C41A C42I -124.8(11) . .
C40A C39A C45A C46A 178.7(4) . .
C38A C39A C45A C46A -3.8(6) . .
C40A C39A C45A C48A 54.5(5) . .
C38A C39A C45A C48A -128.0(4) . .
C40A C39A C45A C47A -62.6(5) . .
C38A C39A C45A C47A 114.9(5) . .
C11A C10A C49A C54A 95.7(5) . .
C9A C10A C49A C54A -90.7(5) . .
C11A C10A C49A C50A -79.2(5) . .
C9A C10A C49A C50A 94.4(5) . .
C54A C49A C50A C51A 0.6(6) . .
C10A C49A C50A C51A 175.4(4) . .
C49A C50A C51A C52A 0.2(6) . .
C49A C50A C51A C55A 179.7(4) . .
C50A C51A C52A C53A -0.7(6) . .
C55A C51A C52A C53A 179.7(4) . .
C51A C52A C53A C54A 0.5(6) . .
C51A C52A C53A C59A 179.7(4) . .
C50A C49A C54A C53A -0.8(6) . .
C10A C49A C54A C53A -175.6(4) . .
C52A C53A C54A C49A 0.3(6) . .
C59A C53A C54A C49A -178.9(4) . .
C52A C51A C55A C58A -175.0(4) . .
C50A C51A C55A C58A 5.5(6) . .
C52A C51A C55A C57A 64.4(5) . .
C50A C51A C55A C57A -115.1(4) . .
C52A C51A C55A C56A -55.1(5) . .
C50A C51A C55A C56A 125.4(4) . .
C52A C53A C59A C61A 35.6(6) . .
C54A C53A C59A C61A -145.3(4) . .
C52A C53A C59A C60A -83.8(5) . .
C54A C53A C59A C60A 95.3(5) . .
C52A C53A C59A C62A 154.4(4) . .
C54A C53A C59A C62A -26.5(6) . .
N1B C1B C2B C3B -4.0(5) . .
C20B C1B C2B C3B 166.6(4) . .
C1B C2B C3B C4B 4.2(5) . .
C1B C2B C3B C10C -179.1(4) . .
C2B C3B C4B C5B 166.9(4) . .
C10C C3B C4B C5B -9.8(7) . .
C2B C3B C4B N1B -3.1(5) . .
C10C C3B C4B N1B -179.8(4) . .
N1B C4B C5B C6B 10.4(7) . .
C3B C4B C5B C6B -158.3(4) . .
C4B C5B C6B N2B -9.8(7) . .
C4B C5B C6B C7B 156.9(4) . .
C5B C6B C7B C8B -164.2(4) . .
N2B C6B C7B C8B 4.0(5) . .
C5B C6B C7B C5C 11.4(7) . .
N2B C6B C7B C5C 179.7(4) . .
C6B C7B C8B C9B -4.6(5) . .
C5C C7B C8B C9B 179.6(4) . .
C7B C8B C9B C10B -168.9(5) . .
C7B C8B C9B N2B 3.9(5) . .
N2B C9B C10B C11B -9.2(8) . .
C8B C9B C10B C11B 162.6(5) . .
N2B C9B C10B C49B 165.7(6) . .
C8B C9B C10B C49B -22.5(8) . .
N2B C9B C10B C49H -175.2(8) . .
C8B C9B C10B C49H -3.4(10) . .
C9B C10B C11B N3B 11.8(8) . .
C49B C10B C11B N3B -162.9(6) . .
C49H C10B C11B N3B 178.0(8) . .
C9B C10B C11B C12B -164.0(5) . .
C49B C10B C11B C12B 21.4(9) . .
C49H C10B C11B C12B 2.3(10) . .
C10B C11B C12B C13B 175.9(5) . .
N3B C11B C12B C13B -0.4(6) . .
C11B C12B C13B C14B 1.6(6) . .
C12B C13B C14B N3B -2.4(5) . .
C12B C13B C14B C15B 168.2(4) . .
N3B C14B C15B C16B 6.7(7) . .
C13B C14B C15B C16B -162.5(4) . .
N3B C14B C15B C35B 176.5(4) . .
C13B C14B C15B C35B 7.3(6) . .
C14B C15B C16B N4B -5.5(7) . .
C35B C15B C16B N4B -175.2(4) . .
C14B C15B C16B C17B 166.2(4) . .
C35B C15B C16B C17B -3.5(6) . .
N4B C16B C17B C18B 4.2(5) . .
C15B C16B C17B C18B -168.6(4) . .
C16B C17B C18B C19B -3.2(5) . .
C17B C18B C19B N4B 1.2(5) . .
C17B C18B C19B C20B -175.6(4) . .
N4B C19B C20B C1B -11.7(7) . .
C18B C19B C20B C1B 164.5(4) . .
N4B C19B C20B C21B 173.8(4) . .
C18B C19B C20B C21B -10.0(7) . .
N1B C1B C20B C19B 6.3(7) . .
C2B C1B C20B C19B -162.9(4) . .
N1B C1B C20B C21B -179.3(4) . .
C2B C1B C20B C21B 11.5(7) . .
C19B C20B C21B C26B -99.7(5) . .
C1B C20B C21B C26B 85.7(5) . .
C19B C20B C21B C22B 77.2(5) . .
C1B C20B C21B C22B -97.4(5) . .
C26B C21B C22B C23B 1.0(6) . .
C20B C21B C22B C23B -175.9(4) . .
C21B C22B C23B C24B -0.3(6) . .
C21B C22B C23B C27B 177.3(4) . .
C22B C23B C24B C25B -0.5(6) . .
C27B C23B C24B C25B -178.1(4) . .
C23B C24B C25B C26B 0.6(6) . .
C23B C24B C25B C31B -178.2(4) . .
C22B C21B C26B C25B -1.0(6) . .
C20B C21B C26B C25B 176.0(4) . .
C24B C25B C26B C21B 0.2(6) . .
C31B C25B C26B C21B 179.0(4) . .
C24B C23B C27B C29G -9.6(11) . .
C22B C23B C27B C29G 173.0(11) . .
C24B C23B C27B C28B -167.6(7) . .
C22B C23B C27B C28B 14.9(8) . .
C24B C23B C27B C28G -136.2(9) . .
C22B C23B C27B C28G 46.4(9) . .
C24B C23B C27B C30B 67.7(7) . .
C22B C23B C27B C30B -109.7(7) . .
C24B C23B C27B C30G 113.5(9) . .
C22B C23B C27B C30G -63.9(9) . .
C24B C23B C27B C29B -47.3(6) . .
C22B C23B C27B C29B 135.3(5) . .
C24B C25B C31B C32B 107.8(5) . .
C26B C25B C31B C32B -70.9(5) . .
C24B C25B C31B C34B -133.1(5) . .
C26B C25B C31B C34B 48.2(6) . .
C24B C25B C31B C33B -11.7(7) . .
C26B C25B C31B C33B 169.6(5) . .
C14B C15B C35B C36B 71.3(5) . .
C16B C15B C35B C36B -118.7(5) . .
C14B C15B C35B C40B -108.9(5) . .
C16B C15B C35B C40B 61.0(6) . .
C40B C35B C36B C37B 1.8(7) . .
C15B C35B C36B C37B -178.5(4) . .
C35B C36B C37B C38B -2.2(7) . .
C35B C36B C37B C41B -179.9(4) . .
C36B C37B C38B C39B 0.5(7) . .
C41B C37B C38B C39B 178.1(5) . .
C37B C38B C39B C40B 1.5(7) . .
C37B C38B C39B C45B -176.0(5) . .
C36B C35B C40B C39B 0.4(7) . .
C15B C35B C40B C39B -179.4(4) . .
C38B C39B C40B C35B -1.9(7) . .
C45B C39B C40B C35B 175.5(4) . .
C38B C37B C41B C42D -65.5(9) . .
C36B C37B C41B C42D 112.1(9) . .
C38B C37B C41B C44B 128.2(8) . .
C36B C37B C41B C44B -54.2(9) . .
C38B C37B C41B C43D 62.8(8) . .
C36B C37B C41B C43D -119.6(6) . .
C38B C37B C41B C42B -103.9(7) . .
C36B C37B C41B C42B 73.7(7) . .
C38B C37B C41B C44D 168.4(8) . .
C36B C37B C41B C44D -14.0(9) . .
C38B C37B C41B C43B 1.7(8) . .
C36B C37B C41B C43B 179.3(6) . .
C38B C39B C45B C48B -173.9(5) . .
C40B C39B C45B C48B 8.7(7) . .
C38B C39B C45B C47B -52.1(6) . .
C40B C39B C45B C47B 130.5(5) . .
C38B C39B C45B C46B 66.1(6) . .
C40B C39B C45B C46B -111.2(5) . .
C11B C10B C49B C50B -87.9(11) . .
C9B C10B C49B C50B 97.2(10) . .
C49H C10B C49B C50B -6(3) . .
C11B C10B C49B C54B 93.2(12) . .
C9B C10B C49B C54B -81.7(12) . .
C49H C10B C49B C54B 175(5) . .
C54B C49B C50B C51B -0.1(17) . .
C10B C49B C50B C51B -179.0(10) . .
C49B C50B C51B C52B 0.6(15) . .
C49B C50B C51B C55B 179.8(10) . .
C50B C51B C52B C53B -1.0(14) . .
C55B C51B C52B C53B 179.9(9) . .
C51B C52B C53B C54B 0.8(14) . .
C51B C52B C53B C59B 179.4(10) . .
C50B C49B C54B C53B 0.0(17) . .
C10B C49B C54B C53B 178.8(11) . .
C52B C53B C54B C49B -0.3(15) . .
C59B C53B C54B C49B -178.9(11) . .
C50B C51B C55B C58B -87.4(14) . .
C52B C51B C55B C58B 91.7(14) . .
C50B C51B C55B C56B 37.3(13) . .
C52B C51B C55B C56B -143.6(10) . .
C50B C51B C55B C57B 154.1(10) . .
C52B C51B C55B C57B -26.8(13) . .
C52B C53B C59B C62B -126.0(11) . .
C54B C53B C59B C62B 52.5(14) . .
C52B C53B C59B C61B -5.3(16) . .
C54B C53B C59B C61B 173.2(11) . .
C52B C53B C59B C60B 114.8(11) . .
C54B C53B C59B C60B -66.7(13) . .
C11B C10B C49H C50H -79.5(17) . .
C9B C10B C49H C50H 87.2(17) . .
C49B C10B C49H C50H 173(5) . .
C11B C10B C49H C54H 102.8(12) . .
C9B C10B C49H C54H -90.4(13) . .
C49B C10B C49H C54H -4(3) . .
C54H C49H C50H C51H 1(2) . .
C10B C49H C50H C51H -176.6(14) . .
C49H C50H C51H C52H 0(2) . .
C49H C50H C51H C55H 178.7(14) . .
C50H C51H C52H C53H -0.6(19) . .
C55H C51H C52H C53H -179.5(13) . .
C51H C52H C53H C54H 1(2) . .
C51H C52H C53H C59H 177.0(12) . .
C50H C49H C54H C53H -1(2) . .
C10B C49H C54H C53H 177.0(13) . .
C52H C53H C54H C49H 0(2) . .
C59H C53H C54H C49H -176.2(14) . .
C52H C51H C55H C56H -175.6(13) . .
C50H C51H C55H C56H 5.6(18) . .
C52H C51H C55H C58H -54.4(17) . .
C50H C51H C55H C58H 126.8(14) . .
C52H C51H C55H C57H 63.0(17) . .
C50H C51H C55H C57H -115.9(15) . .
C52H C53H C59H C60H -70.9(17) . .
C54H C53H C59H C60H 105.2(16) . .
C52H C53H C59H C62H 166.6(14) . .
C54H C53H C59H C62H -17(2) . .
C52H C53H C59H C61H 48.8(18) . .
C54H C53H C59H C61H -135.1(14) . .
C2A C3A C1C N1C 133.6(4) . .
C4A C3A C1C N1C -52.2(5) . .
C2A C3A C1C C2C -43.4(6) . .
C4A C3A C1C C2C 130.9(4) . .
N1C C1C C2C C3C -0.1(6) . .
C3A C1C C2C C3C 176.8(4) . .
C1C C2C C3C C4C -0.8(6) . .
C2C C3C C4C C5C 0.4(6) . .
C3C C4C C5C N1C 0.9(6) . .
C3C C4C C5C C7B -174.6(4) . .
C8B C7B C5C N1C -134.0(4) . .
C6B C7B C5C N1C 51.2(6) . .
C8B C7B C5C C4C 41.8(6) . .
C6B C7B C5C C4C -133.1(4) . .
C8A C7A C6C N2C -135.1(4) . .
C6A C7A C6C N2C 49.7(6) . .
C8A C7A C6C C7C 40.4(6) . .
C6A C7A C6C C7C -134.7(4) . .
N2C C6C C7C C8C -0.1(6) . .
C7A C6C C7C C8C -175.5(4) . .
C6C C7C C8C C9C 1.9(6) . .
C7C C8C C9C C10C -1.9(7) . .
C8C C9C C10C N2C 0.1(7) . .
C8C C9C C10C C3B 175.8(4) . .
C2B C3B C10C N2C 135.1(5) . .
C4B C3B C10C N2C -48.8(6) . .
C2B C3B C10C C9C -40.7(7) . .
C4B C3B C10C C9C 135.4(5) . .
C7R C2R C3R C4R 0.8(15) . .
C1R C2R C3R C4R 176.1(9) . .
C2R C3R C4R C5R -2.5(16) . .
C3R C4R C5R C6R 8.4(17) . .
C4R C5R C6R C7R -10.6(17) . .
C3R C2R C7R C6R -4.5(18) . .
C1R C2R C7R C6R -179.7(11) . .
C5R C6R C7R C2R 8.9(18) . .
C7S C2S C3S C4S 0.0 . .
C1S C2S C3S C4S 179.8(7) . .
C2S C3S C4S C5S 0.0 . .
C3S C4S C5S C6S 0.0 . .
C4S C5S C6S C7S 0.0 . .
C5S C6S C7S C2S 0.0 . .
C3S C2S C7S C6S 0.0 . .
C1S C2S C7S C6S -179.8(7) . .
C7T C2T C3T C4T 0.7(14) . .
C1T C2T C3T C4T 178.5(8) . .
C2T C3T C4T C5T -2.7(17) . .
C3T C4T C5T C6T 1.7(19) . .
C4T C5T C6T C7T 1.2(17) . .
C5T C6T C7T C2T -3.2(16) . .
C3T C2T C7T C6T 2.3(15) . .
C1T C2T C7T C6T -175.6(9) . .
C1X C2X C3X C4X 174.2(19) . .
C7X C2X C3X C4X 0.0 . .
C2X C3X C4X C5X 0.0 . .
C3X C4X C5X C6X 0.0 . .
C4X C5X C6X C7X 0.0 . .
C5X C6X C7X C2X 0.0 . .
C1X C2X C7X C6X -174.9(17) . .
C3X C2X C7X C6X 0.0 . .
C5A C4A N1A C1A -167.7(4) . .
C3A C4A N1A C1A 1.0(4) . .
C5A C4A N1A Ni1 7.8(5) . .
C3A C4A N1A Ni1 176.5(2) . .
C20A C1A N1A C4A -172.8(4) . .
C2A C1A N1A C4A 0.8(4) . .
C20A C1A N1A Ni1 11.7(5) . .
C2A C1A N1A Ni1 -174.8(2) . .
C5A C6A N2A C9A 168.5(4) . .
C7A C6A N2A C9A -0.8(4) . .
C5A C6A N2A Ni1 -9.2(6) . .
C7A C6A N2A Ni1 -178.5(3) . .
C10A C9A N2A C6A 170.8(4) . .
C8A C9A N2A C6A -1.4(4) . .
C10A C9A N2A Ni1 -11.5(6) . .
C8A C9A N2A Ni1 176.3(3) . .
C15A C14A N3A C11A -170.3(4) . .
C13A C14A N3A C11A 2.9(4) . .
C15A C14A N3A Ni1 7.4(6) . .
C13A C14A N3A Ni1 -179.4(3) . .
C10A C11A N3A C14A -178.2(4) . .
C12A C11A N3A C14A -1.0(4) . .
C10A C11A N3A Ni1 4.0(6) . .
C12A C11A N3A Ni1 -178.8(3) . .
C15A C16A N4A C19A 168.6(4) . .
C17A C16A N4A C19A -2.5(4) . .
C15A C16A N4A Ni1 -7.0(5) . .
C17A C16A N4A Ni1 -178.1(2) . .
C20A C19A N4A C16A 177.8(3) . .
C18A C19A N4A C16A 0.4(4) . .
C20A C19A N4A Ni1 -6.6(5) . .
C18A C19A N4A Ni1 176.0(2) . .
C5B C4B N1B C1B -169.4(4) . .
C3B C4B N1B C1B 0.7(5) . .
C5B C4B N1B Ni2 8.0(6) . .
C3B C4B N1B Ni2 178.0(3) . .
C20B C1B N1B C4B -168.6(4) . .
C2B C1B N1B C4B 2.0(5) . .
C20B C1B N1B Ni2 14.0(6) . .
C2B C1B N1B Ni2 -175.5(3) . .
C5B C6B N2B C9B 166.7(4) . .
C7B C6B N2B C9B -1.6(5) . .
C5B C6B N2B Ni2 -9.3(6) . .
C7B C6B N2B Ni2 -177.5(3) . .
C10B C9B N2B C6B 171.5(4) . .
C8B C9B N2B C6B -1.3(5) . .
C10B C9B N2B Ni2 -12.5(7) . .
C8B C9B N2B Ni2 174.7(3) . .
C15B C14B N3B C11B -168.4(4) . .
C13B C14B N3B C11B 2.1(5) . .
C15B C14B N3B Ni2 6.8(6) . .
C13B C14B N3B Ni2 177.3(3) . .
C10B C11B N3B C14B -177.3(4) . .
C12B C11B N3B C14B -1.0(5) . .
C10B C11B N3B Ni2 7.3(7) . .
C12B C11B N3B Ni2 -176.4(3) . .
C15B C16B N4B C19B 169.3(4) . .
C17B C16B N4B C19B -3.4(5) . .
C15B C16B N4B Ni2 -9.1(6) . .
C17B C16B N4B Ni2 178.2(3) . .
C20B C19B N4B C16B 178.2(4) . .
C18B C19B N4B C16B 1.4(5) . .
C20B C19B N4B Ni2 -3.4(6) . .
C18B C19B N4B Ni2 179.8(3) . .
C4C C5C N1C C1C -1.8(5) . .
C7B C5C N1C C1C 173.8(3) . .
C2C C1C N1C C5C 1.4(5) . .
C3A C1C N1C C5C -175.5(3) . .
C9C C10C N2C C6C 1.6(6) . .
C3B C10C N2C C6C -174.0(3) . .
C7C C6C N2C C10C -1.7(6) . .
C7A C6C N2C C10C 173.7(3) . .
C4A N1A Ni1 N3A -116(8) . .
C1A N1A Ni1 N3A 58(8) . .
C4A N1A Ni1 N2A -17.0(3) . .
C1A N1A Ni1 N2A 157.6(3) . .
C4A N1A Ni1 N4A 164.3(3) . .
C1A N1A Ni1 N4A -21.1(3) . .
C14A N3A Ni1 N1A -94(8) . .
C11A N3A Ni1 N1A 83(8) . .
C14A N3A Ni1 N2A 166.7(3) . .
C11A N3A Ni1 N2A -16.0(3) . .
C14A N3A Ni1 N4A -14.7(3) . .
C11A N3A Ni1 N4A 162.6(3) . .
C6A N2A Ni1 N1A 17.7(3) . .
C9A N2A Ni1 N1A -159.5(3) . .
C6A N2A Ni1 N3A -163.3(3) . .
C9A N2A Ni1 N3A 19.5(3) . .
C6A N2A Ni1 N4A 95(5) . .
C9A N2A Ni1 N4A -82(5) . .
C16A N4A Ni1 N1A -166.6(3) . .
C19A N4A Ni1 N1A 18.8(3) . .
C16A N4A Ni1 N3A 14.4(3) . .
C19A N4A Ni1 N3A -160.3(3) . .
C16A N4A Ni1 N2A 116(5) . .
C19A N4A Ni1 N2A -58(5) . .
C6B N2B Ni2 N4B 98(13) . .
C9B N2B Ni2 N4B -78(13) . .
C6B N2B Ni2 N1B 19.4(4) . .
C9B N2B Ni2 N1B -155.7(4) . .
C6B N2B Ni2 N3B -162.3(4) . .
C9B N2B Ni2 N3B 22.6(4) . .
C16B N4B Ni2 N2B 116(13) . .
C19B N4B Ni2 N2B -62(14) . .
C16B N4B Ni2 N1B -165.7(4) . .
C19B N4B Ni2 N1B 16.3(4) . .
C16B N4B Ni2 N3B 16.0(4) . .
C19B N4B Ni2 N3B -162.1(4) . .
C4B N1B Ni2 N2B -18.7(4) . .
C1B N1B Ni2 N2B 158.1(4) . .
C4B N1B Ni2 N4B 161.9(4) . .
C1B N1B Ni2 N4B -21.3(4) . .
C4B N1B Ni2 N3B -96(5) . .
C1B N1B Ni2 N3B 80(5) . .
C14B N3B Ni2 N2B 165.6(4) . .
C11B N3B Ni2 N2B -20.1(4) . .
C14B N3B Ni2 N4B -15.0(4) . .
C11B N3B Ni2 N4B 159.3(4) . .
C14B N3B Ni2 N1B -117(5) . .
C11B N3B Ni2 N1B 58(5) . .
C3Z C4Z C2Z C5Z -9(4) 2_766 .
C3Z C4Z C2Z C1Z 163.7(18) 2_766 .
C4Z C2Z C5Z C6Z -3(3) . .
C1Z C2Z C5Z C6Z -176.6(19) . .
C2Z C5Z C6Z C3Z 23(3) . .
C5Z C6Z C3Z C3Z -29(3) . 2_766
C5Z C6Z C3Z C4Z 167(2) . 2_766
